data_4131570
loop_
_publ_author_name
'Sun, Junling'
'Liu, Zhichang'
'Liu, Wei-Guang'
'Wu, Yilei'
'Wang, Yuping'
'Barnes, Jonathan C.'
'Hermann, Keith R.'
'Goddard, 3rd, William A'
'Wasielewski, Michael R.'
'Stoddart, J. Fraser'

_publ_section_title
;
 Mechanical-Bond-Protected, Air-Stable Radicals.
;
_journal_issue 36
_journal_name_full 'Journal of the American Chemical Society'
_journal_page_first 12704
_journal_page_last 12709
_journal_paper_doi 10.1021/jacs.7b06857
_journal_volume 139
_journal_year 2017
_chemical_formula_moiety '2(C40 H32 N4), 7(F6 P)'
_chemical_formula_sum 'C80 H64 F42 N8 P7'
_chemical_formula_weight 2152.18
_space_group_crystal_system triclinic
_space_group_IT_number 2
_space_group_name_Hall '-P 1'
_space_group_name_H-M_alt 'P -1'
_atom_sites_solution_hydrogens geom
_atom_sites_solution_primary dual
_audit_creation_date 2014-08-18
_audit_creation_method
;
Olex2 1.2
(compiled 2014.07.22 svn.r2960 for OlexSys, GUI svn.r4862)
;
_cell_angle_alpha 73.377(4)
_cell_angle_beta 89.810(4)
_cell_angle_gamma 80.969(3)
_cell_formula_units_Z 4
_cell_length_a 13.3492(5)
_cell_length_b 27.9262(13)
_cell_length_c 31.5473(18)
_cell_measurement_reflns_used 4286
_cell_measurement_temperature 100(2)
_cell_measurement_theta_max 54.105
_cell_measurement_theta_min 4.691
_cell_volume 11118.6(10)
_computing_cell_refinement 'SAINT V7.23A (Bruker, 2005)'
_computing_data_collection 'APEX2 V2.1-4 (Bruker, 2007)'
_computing_data_reduction 'Bruker SAINT'
_computing_molecular_graphics 'Olex2 (Dolomanov et al., 2009)'
_computing_publication_material 'Olex2 (Dolomanov et al., 2009)'
_computing_structure_refinement 'XL (Sheldrick, 2008)'
_computing_structure_solution 'XM (Sheldrick, 2008)'
_diffrn_ambient_temperature 100.03
_diffrn_detector_area_resol_mean 8
_diffrn_measured_fraction_theta_full 0.779
_diffrn_measured_fraction_theta_max 0.974
_diffrn_measurement_device_type 'Bruker Kappa APEX CCD area detector'
_diffrn_measurement_method '\w and \f scans'
_diffrn_radiation_monochromator 'Quazar optics'
_diffrn_radiation_type CuK\a
_diffrn_radiation_wavelength 1.54178
_diffrn_reflns_av_R_equivalents 0.0671
_diffrn_reflns_av_unetI/netI 0.0996
_diffrn_reflns_Laue_measured_fraction_full 0.779
_diffrn_reflns_Laue_measured_fraction_max 0.974
_diffrn_reflns_limit_h_max 14
_diffrn_reflns_limit_h_min -14
_diffrn_reflns_limit_k_max 31
_diffrn_reflns_limit_k_min -22
_diffrn_reflns_limit_l_max 35
_diffrn_reflns_limit_l_min -18
_diffrn_reflns_number 52846
_diffrn_reflns_point_group_measured_fraction_full 0.779
_diffrn_reflns_point_group_measured_fraction_max 0.974
_diffrn_reflns_theta_full 67.679
_diffrn_reflns_theta_max 59.122
_diffrn_reflns_theta_min 4.691
_diffrn_source microsource
_exptl_absorpt_coefficient_mu 2.040
_exptl_absorpt_correction_T_max 0.7516
_exptl_absorpt_correction_T_min 0.5864
_exptl_absorpt_correction_type multi-scan
_exptl_absorpt_process_details
;
SADABS-2012/1 (Bruker,2012) was used for absorption correction.
wR2(int) was 0.0736 before and 0.0474 after correction.
The Ratio of minimum to maximum transmission is 0.7802.
The \l/2 correction factor is 0.0015.
;
_exptl_crystal_colour violet
_exptl_crystal_colour_primary violet
_exptl_crystal_density_diffrn 1.286
_exptl_crystal_description needle
_exptl_crystal_F_000 4332
_exptl_crystal_size_max 0.598
_exptl_crystal_size_mid 0.108
_exptl_crystal_size_min 0.074
_refine_diff_density_max 0.992
_refine_diff_density_min -0.750
_refine_diff_density_rms 0.123
_refine_ls_extinction_method none
_refine_ls_goodness_of_fit_ref 1.199
_refine_ls_hydrogen_treatment constr
_refine_ls_matrix_type full
_refine_ls_number_parameters 2467
_refine_ls_number_reflns 31303
_refine_ls_number_restraints 2499
_refine_ls_restrained_S_all 1.216
_refine_ls_R_factor_all 0.2088
_refine_ls_R_factor_gt 0.1428
_refine_ls_shift/su_max 0.000
_refine_ls_shift/su_mean 0.000
_refine_ls_structure_factor_coef Fsqd
_refine_ls_weighting_details 'w=1/[\s^2^(Fo^2^)+(0.2000P)^2^] where P=(Fo^2^+2Fc^2^)/3'
_refine_ls_weighting_scheme calc
_refine_ls_wR_factor_gt 0.3722
_refine_ls_wR_factor_ref 0.4038
_reflns_Friedel_coverage 0.000
_reflns_number_gt 14384
_reflns_number_total 31303
_reflns_threshold_expression 'I > 2\s(I)'
_cod_data_source_file ja7b06857_si_004.cif
_cod_data_source_block n3673
_cod_original_cell_volume 11118.6(9)
_cod_database_code 4131570
_shelxl_version_number 2014-3
_shelx_space_group_comment
;
The symmetry employed for this shelxl refinement is uniquely defined
by the following loop, which should always be used as a source of
symmetry information in preference to the above space-group names.
They are only intended as comments.
;
_shelx_estimated_absorpt_t_max 0.864
_shelx_estimated_absorpt_t_min 0.375
_olex2_refinement_description
;
1. Fixed Uiso
 At 1.2 times of:
  All C(H) groups, All C(H,H) groups
2. Restrained distances
 F55-F56 \\sim F55-F57 \\sim F55-F59 \\sim F55-F60 \\sim F56-F57 \\sim F56-F58
\\sim F56-F59 \\sim F57-F58
 \\sim F57-F60 \\sim F58-F59 \\sim F58-F60 \\sim F59-F60
 with sigma of 0.04
 P10-F55 \\sim P10-F56 \\sim P10-F57 \\sim P10-F58 \\sim P10-F59 \\sim P10-F60
 with sigma of 0.02
3. Rigid body (RIGU) restrains
 All non-hydrogen atoms
 with sigma for 1-2 distances of 0.004 and sigma for 1-3 distances of 0.004
4.a Secondary CH2 refined with riding coordinates:
 C11(H11A,H11B), C18(H18A,H18B), C33(H33A,H33B), C40(H40A,H40B), C131(H13A,
 H13B), C138(H13C,H13D), C153(H15A,H15B), C160(H16A,H16B), C91(H91A,H91B),
 C98(H98A,H98B), C113(H11C,H11D), C120(H12A,H12B), C51(H51A,H51B), C58(H58A,
 H58B), C73(H73A,H73B), C80(H80A,H80B)
4.b Aromatic/amide H refined with riding coordinates:
 C1(H1), C2(H2), C4(H4), C5(H5), C7(H7), C8(H8), C9(H9), C10(H10), C13(H13),
 C14(H14), C16(H16), C17(H17), C19(H19), C21(H21), C22(H22), C24(H24), C25(H25),
  C27(H27), C28(H28), C30(H30), C35(H35), C36(H36), C38(H38), C39(H39),
 C121(H121), C122(H122), C124(H124), C125(H125), C127(H127), C128(H128),
 C129(H129), C130(H130), C133(H133), C134(H134), C136(H136), C137(H137),
 C139(H139), C141(H141), C142(H142), C144(H144), C145(H145), C147(H147),
 C148(H148), C150(H150), C155(H155), C156(H156), C158(H158), C159(H159),
 C81(H81), C82(H82), C84(H84), C85(H85), C87(H87), C88(H88), C89(H89), C90(H90),
  C93(H93), C94(H94), C96(H96), C97(H97), C99(H99), C101(H101), C102(H102),
 C104(H104), C105(H105), C107(H107), C108(H108), C110(H110), C115(H115),
 C116(H116), C118(H118), C119(H119), C41(H41), C42(H42), C44(H44), C45(H45),
 C47(H47), C48(H48), C49(H49), C50(H50), C53(H53), C54(H54), C56(H56), C57(H57),
  C59(H59), C61(H61), C62(H62), C64(H64), C65(H65), C67(H67), C68(H68),
 C70(H70), C75(H75), C76(H76), C78(H78), C79(H79)
;
_smtbx_masks_special_details
;
The solvent masking procedure as implemented in Olex2 was used to remove the
electronic contribution of solvent molecules from the refinement.  As the exact
solvent content is not known, only the atoms used in the refinement model are
reported in the formula here.


Total solvent accessible volume / cell = 3555.8 Ang^3^ [32.0%]
Total electron count / cell = 429.5
;
_olex2_submission_original_sample_id Book2
_olex2_submission_special_instructions 'No special instructions were received'

loop_
_space_group_symop_operation_xyz
'x, y, z'
'-x, -y, -z'

loop_
_atom_site_label
_atom_site_type_symbol
_atom_site_fract_x
_atom_site_fract_y
_atom_site_fract_z
_atom_site_U_iso_or_equiv
_atom_site_adp_type
_atom_site_occupancy
_atom_site_site_symmetry_order
_atom_site_calc_flag
_atom_site_refinement_flags_posn
N1 N 0.5851(6) 0.1745(3) 0.7966(3) 0.072(2) Uani 1 1 d .
N2 N 0.5559(6) 0.3019(3) 0.5706(3) 0.072(2) Uani 1 1 d .
N3 N 0.5147(5) 0.5123(3) 0.6231(3) 0.0595(18) Uani 1 1 d .
N4 N 0.5732(5) 0.3855(3) 0.8443(3) 0.0567(17) Uani 1 1 d .
C1 C 0.6706(7) 0.1823(3) 0.7755(4) 0.062(2) Uani 1 1 d .
H1 H 0.7339 0.1727 0.7918 0.075 Uiso 1 1 calc R
C2 C 0.6678(6) 0.2039(3) 0.7307(4) 0.060(2) Uani 1 1 d .
H2 H 0.7295 0.2076 0.7159 0.072 Uiso 1 1 calc R
C3 C 0.5739(6) 0.2208(3) 0.7061(4) 0.060(2) Uani 1 1 d .
C4 C 0.4869(7) 0.2119(4) 0.7299(4) 0.069(2) Uani 1 1 d .
H4 H 0.4225 0.2215 0.7146 0.083 Uiso 1 1 calc R
C5 C 0.4920(8) 0.1904(4) 0.7735(5) 0.077(3) Uani 1 1 d .
H5 H 0.4313 0.1859 0.7888 0.093 Uiso 1 1 calc R
C6 C 0.5688(6) 0.2477(4) 0.6590(4) 0.065(2) Uani 1 1 d .
C7 C 0.6546(6) 0.2623(4) 0.6357(4) 0.065(2) Uani 1 1 d .
H7 H 0.7197 0.2535 0.6504 0.077 Uiso 1 1 calc R
C8 C 0.6443(7) 0.2889(4) 0.5923(4) 0.072(2) Uani 1 1 d .
H8 H 0.7028 0.2984 0.5771 0.086 Uiso 1 1 calc R
C9 C 0.4712(7) 0.2896(4) 0.5898(4) 0.073(2) Uani 1 1 d .
H9 H 0.4080 0.3000 0.5734 0.087 Uiso 1 1 calc R
C10 C 0.4756(7) 0.2617(5) 0.6336(4) 0.078(3) Uani 1 1 d .
H10 H 0.4156 0.2517 0.6470 0.094 Uiso 1 1 calc R
C11 C 0.5470(9) 0.3413(5) 0.5250(4) 0.090(3) Uani 1 1 d .
H11A H 0.4886 0.3381 0.5073 0.108 Uiso 1 1 calc R
H11B H 0.6095 0.3365 0.5087 0.108 Uiso 1 1 calc R
C12 C 0.5318(8) 0.3934(4) 0.5335(3) 0.071(2) Uani 1 1 d .
C13 C 0.6193(7) 0.4136(4) 0.5381(3) 0.071(3) Uani 1 1 d .
H13 H 0.6842 0.3967 0.5335 0.085 Uiso 1 1 calc R
C14 C 0.6102(7) 0.4584(5) 0.5492(3) 0.072(3) Uani 1 1 d .
H14 H 0.6686 0.4734 0.5509 0.087 Uiso 1 1 calc R
C15 C 0.5133(7) 0.4819(4) 0.5581(3) 0.066(2) Uani 1 1 d .
C16 C 0.4313(7) 0.4598(4) 0.5517(3) 0.068(2) Uani 1 1 d .
H16 H 0.3654 0.4763 0.5553 0.081 Uiso 1 1 calc R
C17 C 0.4389(7) 0.4153(4) 0.5405(4) 0.071(3) Uani 1 1 d .
H17 H 0.3805 0.4006 0.5377 0.085 Uiso 1 1 calc R
C18 C 0.5030(7) 0.5286(4) 0.5725(3) 0.068(2) Uani 1 1 d .
H18A H 0.4357 0.5496 0.5626 0.082 Uiso 1 1 calc R
H18B H 0.5560 0.5488 0.5594 0.082 Uiso 1 1 calc R
C19 C 0.6081(6) 0.5022(3) 0.6423(3) 0.056(2) Uani 1 1 d .
H19 H 0.6649 0.5089 0.6247 0.068 Uiso 1 1 calc R
C20 C 0.6221(6) 0.4821(3) 0.6877(3) 0.0504(18) Uani 1 1 d .
C21 C 0.7218(6) 0.4677(3) 0.7094(4) 0.056(2) Uani 1 1 d .
H21 H 0.7799 0.4760 0.6932 0.067 Uiso 1 1 calc R
C22 C 0.7323(6) 0.4412(3) 0.7548(3) 0.0531(19) Uani 1 1 d .
H22 H 0.7976 0.4322 0.7694 0.064 Uiso 1 1 calc R
C23 C 0.6471(6) 0.4281(3) 0.7785(3) 0.0474(17) Uani 1 1 d .
C24 C 0.6552(6) 0.3999(3) 0.8218(3) 0.055(2) Uani 1 1 d .
H24 H 0.7202 0.3900 0.8366 0.066 Uiso 1 1 calc R
C25 C 0.4793(6) 0.4039(3) 0.8248(3) 0.052(2) Uani 1 1 d .
H25 H 0.4223 0.3965 0.8421 0.063 Uiso 1 1 calc R
C26 C 0.4627(6) 0.4317(3) 0.7831(3) 0.0437(17) Uani 1 1 d .
C27 C 0.3612(6) 0.4490(3) 0.7601(3) 0.0452(18) Uani 1 1 d .
H27 H 0.3023 0.4425 0.7763 0.054 Uiso 1 1 calc R
C28 C 0.3520(5) 0.4734(3) 0.7175(3) 0.0440(18) Uani 1 1 d .
H28 H 0.2857 0.4841 0.7038 0.053 Uiso 1 1 calc R
C29 C 0.4367(5) 0.4844(3) 0.6909(3) 0.0435(17) Uani 1 1 d .
C30 C 0.4306(6) 0.5060(3) 0.6467(3) 0.054(2) Uani 1 1 d .
H30 H 0.3657 0.5171 0.6318 0.065 Uiso 1 1 calc R
C31 C 0.5358(5) 0.4701(3) 0.7131(3) 0.0429(17) Uani 1 1 d .
C32 C 0.5474(5) 0.4445(3) 0.7581(3) 0.0380(15) Uani 1 1 d .
C33 C 0.5874(7) 0.3471(4) 0.8887(3) 0.065(2) Uani 1 1 d .
H33A H 0.5317 0.3543 0.9079 0.078 Uiso 1 1 calc R
H33B H 0.6528 0.3476 0.9032 0.078 Uiso 1 1 calc R
C34 C 0.5868(7) 0.2951(4) 0.8807(3) 0.067(2) Uani 1 1 d .
C35 C 0.6794(8) 0.2631(4) 0.8799(3) 0.068(2) Uani 1 1 d .
H35 H 0.7418 0.2727 0.8860 0.081 Uiso 1 1 calc R
C36 C 0.6793(8) 0.2182(4) 0.8704(3) 0.067(2) Uani 1 1 d .
H36 H 0.7421 0.1973 0.8691 0.081 Uiso 1 1 calc R
C37 C 0.5879(8) 0.2025(4) 0.8626(4) 0.069(2) Uani 1 1 d .
C38 C 0.4966(8) 0.2355(4) 0.8652(4) 0.070(3) Uani 1 1 d .
H38 H 0.4335 0.2261 0.8598 0.084 Uiso 1 1 calc R
C39 C 0.4962(8) 0.2781(4) 0.8745(4) 0.070(3) Uani 1 1 d .
H39 H 0.4332 0.2980 0.8772 0.084 Uiso 1 1 calc R
C40 C 0.5891(9) 0.1569(4) 0.8468(4) 0.082(3) Uani 1 1 d .
H40A H 0.5299 0.1403 0.8576 0.099 Uiso 1 1 calc R
H40B H 0.6518 0.1324 0.8581 0.099 Uiso 1 1 calc R
N13 N 1.1467(6) 0.6820(3) 0.8187(4) 0.074(2) Uani 1 1 d .
N14 N 0.6258(6) 0.6973(3) 0.7816(3) 0.0650(19) Uani 1 1 d .
N15 N 0.5604(5) 0.9087(3) 0.8339(3) 0.068(2) Uani 1 1 d .
N16 N 1.0689(5) 0.8906(3) 0.8738(4) 0.073(2) Uani 1 1 d .
C121 C 1.1053(8) 0.7013(4) 0.7782(5) 0.077(3) Uani 1 1 d .
H121 H 1.1464 0.7152 0.7547 0.093 Uiso 1 1 calc R
C122 C 1.0060(7) 0.7018(3) 0.7691(4) 0.066(2) Uani 1 1 d .
H122 H 0.9797 0.7166 0.7395 0.079 Uiso 1 1 calc R
C123 C 0.9403(6) 0.6812(3) 0.8019(4) 0.055(2) Uani 1 1 d .
C124 C 0.9894(6) 0.6586(3) 0.8440(3) 0.055(2) Uani 1 1 d .
H124 H 0.9511 0.6419 0.8674 0.066 Uiso 1 1 calc R
C125 C 1.0893(6) 0.6595(4) 0.8530(4) 0.068(2) Uani 1 1 d .
H125 H 1.1184 0.6450 0.8822 0.082 Uiso 1 1 calc R
C126 C 0.8343(6) 0.6834(3) 0.7940(3) 0.0532(19) Uani 1 1 d .
C127 C 0.7700(6) 0.6625(3) 0.8290(3) 0.054(2) Uani 1 1 d .
H127 H 0.7979 0.6436 0.8576 0.064 Uiso 1 1 calc R
C128 C 0.6685(6) 0.6705(3) 0.8198(4) 0.059(2) Uani 1 1 d .
H128 H 0.6263 0.6557 0.8425 0.071 Uiso 1 1 calc R
C129 C 0.6829(8) 0.7164(4) 0.7469(4) 0.069(2) Uani 1 1 d .
H129 H 0.6516 0.7343 0.7186 0.083 Uiso 1 1 calc R
C130 C 0.7864(7) 0.7092(4) 0.7534(4) 0.062(2) Uani 1 1 d .
H130 H 0.8264 0.7224 0.7292 0.074 Uiso 1 1 calc R
C131 C 0.5127(7) 0.7132(4) 0.7775(4) 0.075(3) Uani 1 1 d .
H13A H 0.4796 0.6870 0.7982 0.090 Uiso 1 1 calc R
H13B H 0.4876 0.7172 0.7470 0.090 Uiso 1 1 calc R
C132 C 0.4879(6) 0.7626(4) 0.7884(4) 0.066(2) Uani 1 1 d .
C133 C 0.4659(6) 0.8080(4) 0.7573(4) 0.075(3) Uani 1 1 d .
H133 H 0.4589 0.8083 0.7272 0.089 Uiso 1 1 calc R
C134 C 0.4530(6) 0.8547(4) 0.7670(4) 0.068(2) Uani 1 1 d .
H134 H 0.4404 0.8859 0.7442 0.082 Uiso 1 1 calc R
C135 C 0.4593(5) 0.8533(3) 0.8117(4) 0.061(2) Uani 1 1 d .
C136 C 0.4769(6) 0.8078(4) 0.8440(4) 0.065(2) Uani 1 1 d .
H136 H 0.4804 0.8065 0.8744 0.078 Uiso 1 1 calc R
C137 C 0.4898(6) 0.7626(3) 0.8311(4) 0.061(2) Uani 1 1 d .
H137 H 0.5001 0.7310 0.8535 0.073 Uiso 1 1 calc R
C138 C 0.4552(6) 0.9020(4) 0.8243(5) 0.081(3) Uani 1 1 d .
H13C H 0.4227 0.9311 0.7997 0.098 Uiso 1 1 calc R
H13D H 0.4143 0.9006 0.8508 0.098 Uiso 1 1 calc R
C139 C 0.6160(6) 0.9283(3) 0.8005(4) 0.061(2) Uani 1 1 d .
H139 H 0.5853 0.9417 0.7716 0.073 Uiso 1 1 calc R
C140 C 0.7202(6) 0.9296(3) 0.8070(4) 0.059(2) Uani 1 1 d .
C141 C 0.7838(6) 0.9480(3) 0.7719(4) 0.061(2) Uani 1 1 d .
H141 H 0.7555 0.9627 0.7426 0.073 Uiso 1 1 calc R
C142 C 0.8831(6) 0.9451(3) 0.7797(4) 0.062(2) Uani 1 1 d .
H142 H 0.9247 0.9579 0.7560 0.075 Uiso 1 1 calc R
C143 C 0.9274(6) 0.9226(3) 0.8237(4) 0.058(2) Uani 1 1 d .
C144 C 1.0324(7) 0.9140(3) 0.8335(4) 0.068(2) Uani 1 1 d .
H144 H 1.0773 0.9254 0.8107 0.081 Uiso 1 1 calc R
C145 C 1.0128(7) 0.8736(4) 0.9097(4) 0.072(2) Uani 1 1 d .
H145 H 1.0444 0.8578 0.9383 0.087 Uiso 1 1 calc R
C146 C 0.9079(7) 0.8800(4) 0.9031(4) 0.071(2) Uani 1 1 d .
C147 C 0.8431(8) 0.8612(4) 0.9382(4) 0.079(3) Uani 1 1 d .
H147 H 0.8712 0.8445 0.9673 0.095 Uiso 1 1 calc R
C148 C 0.7440(7) 0.8671(4) 0.9299(4) 0.075(3) Uani 1 1 d .
H148 H 0.7024 0.8573 0.9544 0.090 Uiso 1 1 calc R
C149 C 0.6976(7) 0.8862(4) 0.8888(4) 0.067(2) Uani 1 1 d .
C150 C 0.5987(7) 0.8884(4) 0.8753(5) 0.076(3) Uani 1 1 d .
H150 H 0.5541 0.8742 0.8972 0.091 Uiso 1 1 calc R
C151 C 0.7611(6) 0.9087(3) 0.8498(4) 0.0576(19) Uani 1 1 d .
C152 C 0.8665(6) 0.9053(3) 0.8587(4) 0.058(2) Uani 1 1 d .
C153 C 1.1821(7) 0.8739(4) 0.8811(5) 0.081(3) Uani 1 1 d .
H15A H 1.2179 0.9009 0.8634 0.097 Uiso 1 1 calc R
H15B H 1.2017 0.8673 0.9127 0.097 Uiso 1 1 calc R
C154 C 1.2116(6) 0.8263(4) 0.8674(5) 0.079(3) Uani 1 1 d .
C155 C 1.2259(6) 0.7802(4) 0.8979(5) 0.087(3) Uani 1 1 d .
H155 H 1.2267 0.7783 0.9284 0.105 Uiso 1 1 calc R
C156 C 1.2397(7) 0.7343(5) 0.8855(5) 0.088(3) Uani 1 1 d .
H156 H 1.2466 0.7028 0.9079 0.105 Uiso 1 1 calc R
C157 C 1.2430(5) 0.7351(4) 0.8434(5) 0.074(3) Uani 1 1 d .
C158 C 1.2307(6) 0.7844(4) 0.8114(5) 0.077(3) Uani 1 1 d .
H158 H 1.2329 0.7867 0.7808 0.093 Uiso 1 1 calc R
C159 C 1.2163(6) 0.8273(4) 0.8235(5) 0.073(3) Uani 1 1 d .
H159 H 1.2091 0.8590 0.8013 0.087 Uiso 1 1 calc R
C160 C 1.2510(7) 0.6897(4) 0.8306(5) 0.086(3) Uani 1 1 d .
H16A H 1.2826 0.6605 0.8553 0.103 Uiso 1 1 calc R
H16B H 1.2945 0.6920 0.8048 0.103 Uiso 1 1 calc R
N9 N 0.8767(6) 0.7224(3) 0.9321(3) 0.072(2) Uani 1 1 d .
N10 N 0.8252(7) 0.8531(3) 0.7060(4) 0.085(2) Uani 1 1 d .
N11 N 0.9644(5) 0.6413(3) 0.6602(3) 0.0610(18) Uani 1 1 d .
N12 N 1.0173(5) 0.5138(3) 0.8833(3) 0.0610(18) Uani 1 1 d .
C81 C 0.9558(7) 0.7408(3) 0.9114(4) 0.061(2) Uani 1 1 d .
H81 H 1.0193 0.7347 0.9271 0.073 Uiso 1 1 calc R
C82 C 0.9469(6) 0.7675(3) 0.8691(4) 0.058(2) Uani 1 1 d .
H82 H 1.0059 0.7781 0.8550 0.069 Uiso 1 1 calc R
C83 C 0.8518(6) 0.7813(3) 0.8432(4) 0.0566(19) Uani 1 1 d .
C84 C 0.7723(6) 0.7616(3) 0.8670(4) 0.066(2) Uani 1 1 d .
H84 H 0.7072 0.7674 0.8526 0.079 Uiso 1 1 calc R
C85 C 0.7856(8) 0.7349(4) 0.9094(5) 0.078(3) Uani 1 1 d .
H85 H 0.7281 0.7239 0.9247 0.093 Uiso 1 1 calc R
C86 C 0.8431(7) 0.8061(3) 0.7983(4) 0.064(2) Uani 1 1 d .
C87 C 0.9272(8) 0.8223(4) 0.7714(4) 0.074(2) Uani 1 1 d .
H87 H 0.9924 0.8175 0.7854 0.089 Uiso 1 1 calc R
C88 C 0.9144(9) 0.8450(4) 0.7252(5) 0.083(3) Uani 1 1 d .
H88 H 0.9710 0.8543 0.7082 0.100 Uiso 1 1 calc R
C89 C 0.7421(9) 0.8395(4) 0.7283(5) 0.087(3) Uani 1 1 d .
H89 H 0.6788 0.8451 0.7125 0.105 Uiso 1 1 calc R
C90 C 0.7482(8) 0.8185(4) 0.7716(5) 0.077(3) Uani 1 1 d .
H90 H 0.6877 0.8111 0.7862 0.092 Uiso 1 1 calc R
C91 C 0.8202(11) 0.8667(5) 0.6582(5) 0.103(3) Uani 1 1 d .
H91A H 0.8668 0.8913 0.6466 0.123 Uiso 1 1 calc R
H91B H 0.7505 0.8837 0.6474 0.123 Uiso 1 1 calc R
C92 C 0.8478(9) 0.8222(4) 0.6400(5) 0.089(3) Uani 1 1 d .
C93 C 0.9533(9) 0.8054(4) 0.6347(4) 0.086(3) Uani 1 1 d .
H93 H 1.0026 0.8255 0.6377 0.103 Uiso 1 1 calc R
C94 C 0.9818(8) 0.7614(4) 0.6255(4) 0.079(3) Uani 1 1 d .
H94 H 1.0513 0.7517 0.6207 0.094 Uiso 1 1 calc R
C95 C 0.9149(7) 0.7298(4) 0.6229(3) 0.066(2) Uani 1 1 d .
C96 C 0.8104(7) 0.7455(4) 0.6270(4) 0.078(3) Uani 1 1 d .
H96 H 0.7614 0.7257 0.6230 0.094 Uiso 1 1 calc R
C97 C 0.7809(9) 0.7918(4) 0.6373(4) 0.084(3) Uani 1 1 d .
H97 H 0.7116 0.8016 0.6424 0.100 Uiso 1 1 calc R
C98 C 0.9458(8) 0.6797(4) 0.6164(4) 0.074(2) Uani 1 1 d .
H98A H 1.0083 0.6794 0.5995 0.088 Uiso 1 1 calc R
H98B H 0.8917 0.6718 0.5994 0.088 Uiso 1 1 calc R
C99 C 1.0591(7) 0.6303(4) 0.6822(4) 0.061(2) Uani 1 1 d .
H99 H 1.1155 0.6429 0.6671 0.073 Uiso 1 1 calc R
C100 C 1.0714(6) 0.6016(3) 0.7250(3) 0.0525(19) Uani 1 1 d .
C101 C 1.1705(6) 0.5886(3) 0.7490(4) 0.054(2) Uani 1 1 d .
H101 H 1.2290 0.5968 0.7331 0.065 Uiso 1 1 calc R
C102 C 1.1803(6) 0.5666(4) 0.7904(4) 0.063(2) Uani 1 1 d .
H102 H 1.2445 0.5618 0.8052 0.076 Uiso 1 1 calc R
C103 C 1.0938(5) 0.5483(3) 0.8158(4) 0.056(2) Uani 1 1 d .
C104 C 1.1001(6) 0.5273(3) 0.8612(4) 0.058(2) Uani 1 1 d .
H104 H 1.1630 0.5223 0.8771 0.070 Uiso 1 1 calc R
C105 C 0.9243(6) 0.5191(3) 0.8608(4) 0.060(2) Uani 1 1 d .
H105 H 0.8679 0.5076 0.8766 0.072 Uiso 1 1 calc R
C106 C 0.9144(6) 0.5408(3) 0.8163(4) 0.0536(19) Uani 1 1 d .
C107 C 0.8156(5) 0.5506(3) 0.7930(4) 0.053(2) Uani 1 1 d .
H107 H 0.7582 0.5401 0.8087 0.064 Uiso 1 1 calc R
C108 C 0.8062(6) 0.5743(3) 0.7498(3) 0.053(2) Uani 1 1 d .
H108 H 0.7426 0.5788 0.7345 0.063 Uiso 1 1 calc R
C109 C 0.8937(6) 0.5941(4) 0.7246(4) 0.060(2) Uani 1 1 d .
C110 C 0.8857(6) 0.6236(4) 0.6811(3) 0.057(2) Uani 1 1 d .
H110 H 0.8216 0.6315 0.6656 0.069 Uiso 1 1 calc R
C111 C 0.9888(5) 0.5839(3) 0.7468(3) 0.0498(18) Uani 1 1 d .
C112 C 0.9970(5) 0.5584(3) 0.7925(3) 0.0500(18) Uani 1 1 d .
C113 C 1.0220(7) 0.4973(4) 0.9308(4) 0.067(2) Uani 1 1 d .
H11C H 1.0921 0.4811 0.9418 0.080 Uiso 1 1 calc R
H11D H 0.9765 0.4719 0.9415 0.080 Uiso 1 1 calc R
C114 C 0.9893(7) 0.5431(4) 0.9484(3) 0.059(2) Uani 1 1 d .
C115 C 1.0569(7) 0.5700(4) 0.9604(3) 0.059(2) Uani 1 1 d .
H115 H 1.1275 0.5573 0.9618 0.071 Uiso 1 1 calc R
C116 C 1.0268(8) 0.6130(4) 0.9702(4) 0.076(3) Uani 1 1 d .
H116 H 1.0770 0.6297 0.9785 0.092 Uiso 1 1 calc R
C117 C 0.9273(8) 0.6344(4) 0.9691(4) 0.074(3) Uani 1 1 d .
C118 C 0.8521(7) 0.6058(4) 0.9591(3) 0.065(2) Uani 1 1 d .
H118 H 0.7816 0.6179 0.9596 0.078 Uiso 1 1 calc R
C119 C 0.8843(7) 0.5610(4) 0.9489(3) 0.058(2) Uani 1 1 d .
H119 H 0.8359 0.5423 0.9423 0.070 Uiso 1 1 calc R
C120 C 0.8915(9) 0.6854(5) 0.9754(4) 0.087(3) Uani 1 1 d .
H12A H 0.8270 0.6853 0.9910 0.104 Uiso 1 1 calc R
H12B H 0.9427 0.6940 0.9935 0.104 Uiso 1 1 calc R
N5 N 0.8006(6) 0.3194(3) 0.7342(3) 0.068(2) Uani 1 1 d .
N6 N 0.2786(5) 0.3492(3) 0.6919(3) 0.0605(18) Uani 1 1 d .
N7 N 0.3475(6) 0.1245(3) 0.6657(5) 0.098(3) Uani 1 1 d .
N8 N 0.8611(5) 0.1023(3) 0.6976(4) 0.072(2) Uani 1 1 d .
C41 C 0.7377(7) 0.3029(3) 0.7674(4) 0.062(2) Uani 1 1 d .
H41 H 0.7668 0.2848 0.7960 0.074 Uiso 1 1 calc R
C42 C 0.6362(7) 0.3113(3) 0.7612(3) 0.057(2) Uani 1 1 d .
H42 H 0.5948 0.2996 0.7853 0.069 Uiso 1 1 calc R
C43 C 0.5916(7) 0.3372(3) 0.7192(3) 0.056(2) Uani 1 1 d .
C44 C 0.6584(8) 0.3557(4) 0.6858(4) 0.070(2) Uani 1 1 d .
H44 H 0.6318 0.3748 0.6570 0.084 Uiso 1 1 calc R
C45 C 0.7618(8) 0.3463(4) 0.6948(4) 0.075(3) Uani 1 1 d .
H45 H 0.8057 0.3594 0.6722 0.090 Uiso 1 1 calc R
C46 C 0.4825(7) 0.3451(4) 0.7097(4) 0.060(2) Uani 1 1 d .
C47 C 0.4156(7) 0.3273(4) 0.7444(4) 0.065(2) Uani 1 1 d .
H47 H 0.4412 0.3129 0.7742 0.078 Uiso 1 1 calc R
C48 C 0.3114(7) 0.3315(4) 0.7338(4) 0.066(2) Uani 1 1 d .
H48 H 0.2654 0.3216 0.7564 0.079 Uiso 1 1 calc R
C49 C 0.3372(8) 0.3667(4) 0.6594(4) 0.073(2) Uani 1 1 d .
H49 H 0.3081 0.3809 0.6302 0.087 Uiso 1 1 calc R
C50 C 0.4402(7) 0.3650(3) 0.6666(4) 0.059(2) Uani 1 1 d .
H50 H 0.4815 0.3771 0.6425 0.071 Uiso 1 1 calc R
C51 C 0.1743(7) 0.3416(4) 0.6826(5) 0.081(3) Uani 1 1 d .
H51A H 0.1447 0.3674 0.6551 0.097 Uiso 1 1 calc R
H51B H 0.1305 0.3449 0.7073 0.097 Uiso 1 1 calc R
C52 C 0.1809(7) 0.2886(4) 0.6772(5) 0.086(3) Uani 1 1 d .
C53 C 0.1786(7) 0.2824(4) 0.6359(5) 0.089(3) Uani 1 1 d .
H53 H 0.1667 0.3112 0.6105 0.106 Uiso 1 1 calc R
C54 C 0.1941(7) 0.2332(4) 0.6310(6) 0.100(3) Uani 1 1 d .
H54 H 0.1938 0.2291 0.6021 0.120 Uiso 1 1 calc R
C55 C 0.2093(6) 0.1919(4) 0.6665(6) 0.098(3) Uani 1 1 d .
C56 C 0.2084(7) 0.1978(5) 0.7079(6) 0.104(3) Uani 1 1 d .
H56 H 0.2194 0.1688 0.7331 0.124 Uiso 1 1 calc R
C57 C 0.1914(6) 0.2460(4) 0.7138(5) 0.091(3) Uani 1 1 d .
H57 H 0.1870 0.2497 0.7428 0.109 Uiso 1 1 calc R
C58 C 0.2338(7) 0.1378(4) 0.6604(6) 0.114(4) Uani 1 1 d .
H58A H 0.2013 0.1133 0.6832 0.136 Uiso 1 1 calc R
H58B H 0.2097 0.1379 0.6307 0.136 Uiso 1 1 calc R
C59 C 0.4014(8) 0.1395(4) 0.6304(6) 0.094(3) Uani 1 1 d .
H59 H 0.3688 0.1539 0.6018 0.113 Uiso 1 1 calc R
C60 C 0.5067(8) 0.1336(4) 0.6358(5) 0.085(3) Uani 1 1 d .
C61 C 0.5700(9) 0.1510(4) 0.5974(5) 0.096(3) Uani 1 1 d .
H61 H 0.5402 0.1642 0.5682 0.115 Uiso 1 1 calc R
C62 C 0.6700(9) 0.1477(4) 0.6046(5) 0.088(3) Uani 1 1 d .
H62 H 0.7102 0.1612 0.5805 0.105 Uiso 1 1 calc R
C63 C 0.7170(7) 0.1247(3) 0.6467(4) 0.069(2) Uani 1 1 d .
C64 C 0.8232(7) 0.1228(4) 0.6553(4) 0.072(3) Uani 1 1 d .
H64 H 0.8658 0.1356 0.6320 0.087 Uiso 1 1 calc R
C65 C 0.8096(6) 0.0820(4) 0.7298(4) 0.068(3) Uani 1 1 d .
H65 H 0.8432 0.0661 0.7579 0.082 Uiso 1 1 calc R
C66 C 0.7051(6) 0.0822(3) 0.7253(4) 0.058(2) Uani 1 1 d .
C67 C 0.6428(7) 0.0626(3) 0.7619(4) 0.068(2) Uani 1 1 d .
H67 H 0.6735 0.0465 0.7907 0.082 Uiso 1 1 calc R
C68 C 0.5411(7) 0.0673(3) 0.7554(4) 0.074(3) Uani 1 1 d .
H68 H 0.5008 0.0537 0.7793 0.089 Uiso 1 1 calc R
C69 C 0.4941(6) 0.0931(3) 0.7122(4) 0.073(2) Uani 1 1 d .
C70 C 0.3907(7) 0.1002(3) 0.7074(5) 0.084(3) Uani 1 1 d .
H70 H 0.3501 0.0888 0.7319 0.100 Uiso 1 1 calc R
C71 C 0.5507(7) 0.1107(3) 0.6756(4) 0.071(2) Uani 1 1 d .
C72 C 0.6600(6) 0.1053(4) 0.6831(4) 0.070(2) Uani 1 1 d .
C73 C 0.9708(6) 0.1093(4) 0.7048(5) 0.081(3) Uani 1 1 d .
H73A H 1.0047 0.0817 0.7302 0.098 Uiso 1 1 calc R
H73B H 1.0097 0.1089 0.6781 0.098 Uiso 1 1 calc R
C74 C 0.9653(6) 0.1594(4) 0.7139(5) 0.075(3) Uani 1 1 d .
C75 C 0.9667(6) 0.1612(4) 0.7566(5) 0.080(3) Uani 1 1 d .
H75 H 0.9789 0.1308 0.7803 0.097 Uiso 1 1 calc R
C76 C 0.9502(7) 0.2079(4) 0.7653(5) 0.087(3) Uani 1 1 d .
H76 H 0.9488 0.2086 0.7952 0.104 Uiso 1 1 calc R
C77 C 0.9358(6) 0.2530(4) 0.7324(5) 0.078(3) Uani 1 1 d .
C78 C 0.9379(6) 0.2504(4) 0.6893(5) 0.076(3) Uani 1 1 d .
H78 H 0.9293 0.2809 0.6656 0.091 Uiso 1 1 calc R
C79 C 0.9530(6) 0.2020(4) 0.6791(5) 0.074(3) Uani 1 1 d .
H79 H 0.9541 0.2004 0.6494 0.089 Uiso 1 1 calc R
C80 C 0.9124(7) 0.3037(4) 0.7392(4) 0.078(3) Uani 1 1 d .
H80A H 0.9461 0.3282 0.7170 0.094 Uiso 1 1 calc R
H80B H 0.9370 0.3024 0.7691 0.094 Uiso 1 1 calc R
P10 P 0.8822(6) 0.2538(3) 0.9812(3) 0.192(3) Uani 1 1 d .
F55 F 0.8663(8) 0.2846(4) 1.0157(4) 0.170(4) Uani 1 1 d .
F56 F 0.8401(10) 0.2048(5) 1.0081(5) 0.216(5) Uani 1 1 d .
F57 F 0.9897(9) 0.2293(5) 1.0012(5) 0.215(5) Uani 1 1 d .
F58 F 0.8976(13) 0.2267(7) 0.9425(5) 0.270(6) Uani 1 1 d .
F59 F 0.7684(10) 0.2747(6) 0.9646(6) 0.253(6) Uani 1 1 d .
F60 F 0.9184(13) 0.2973(6) 0.9470(5) 0.264(6) Uani 1 1 d .
P3 P 0.2763(3) 0.38316(14) 0.43044(16) 0.1038(12) Uani 1 1 d .
F13 F 0.2780(5) 0.4339(3) 0.4437(3) 0.097(2) Uani 1 1 d .
F14 F 0.2753(6) 0.3323(3) 0.4156(3) 0.128(3) Uani 1 1 d .
F15 F 0.3909(6) 0.3827(3) 0.4184(3) 0.123(3) Uani 1 1 d .
F16 F 0.2400(7) 0.4173(3) 0.3821(3) 0.130(3) Uani 1 1 d .
F17 F 0.3139(8) 0.3498(3) 0.4791(4) 0.147(3) Uani 1 1 d .
F18 F 0.1623(6) 0.3818(3) 0.4447(4) 0.134(3) Uani 1 1 d .
P2 P 0.1003(3) 0.59826(18) 0.40728(17) 0.1204(14) Uani 1 1 d .
F7 F 0.0464(4) 0.6268(3) 0.3634(3) 0.102(2) Uani 1 1 d .
F8 F 0.1737(5) 0.6378(3) 0.4021(3) 0.117(2) Uani 1 1 d .
F9 F 0.1777(5) 0.5633(3) 0.3846(3) 0.123(2) Uani 1 1 d .
F10 F 0.1421(7) 0.5708(4) 0.4521(4) 0.154(3) Uani 1 1 d .
F11 F 0.0231(7) 0.5595(4) 0.4141(4) 0.153(3) Uani 1 1 d .
F12 F 0.0239(7) 0.6319(5) 0.4293(4) 0.169(4) Uani 1 1 d .
P11 P 0.7182(2) 0.44431(13) 0.93094(12) 0.0829(9) Uani 1 1 d .
F61 F 0.6142(5) 0.4427(3) 0.9104(3) 0.101(2) Uani 1 1 d .
F62 F 0.8244(5) 0.4464(3) 0.9490(3) 0.113(2) Uani 1 1 d .
F63 F 0.7055(5) 0.5031(3) 0.9069(3) 0.103(2) Uani 1 1 d .
F64 F 0.7331(7) 0.3865(3) 0.9534(4) 0.145(3) Uani 1 1 d .
F65 F 0.7697(5) 0.4350(3) 0.8871(3) 0.116(2) Uani 1 1 d .
F66 F 0.6698(7) 0.4566(4) 0.9723(3) 0.137(3) Uani 1 1 d .
P13 P 0.05099(19) 0.43749(13) 0.74972(17) 0.1058(13) Uani 1 1 d .
F73 F -0.0300(6) 0.4453(4) 0.7858(4) 0.154(3) Uani 1 1 d .
F74 F -0.0175(6) 0.4122(4) 0.7292(4) 0.157(4) Uani 1 1 d .
F75 F 0.1194(5) 0.4753(4) 0.7552(4) 0.156(4) Uani 1 1 d .
F76 F 0.1191(7) 0.4359(4) 0.7094(5) 0.169(3) Uani 1 1 d .
F77 F 0.1208(8) 0.3920(4) 0.7734(5) 0.176(4) Uani 1 1 d .
F78 F -0.0247(8) 0.4877(4) 0.7194(5) 0.173(4) Uani 1 1 d .
P1 P 0.2304(2) 0.62544(13) 0.57450(10) 0.0780(9) Uani 1 1 d .
F1 F 0.2372(5) 0.5923(3) 0.6253(2) 0.100(2) Uani 1 1 d .
F2 F 0.2004(5) 0.6745(3) 0.5914(2) 0.0899(18) Uani 1 1 d .
F3 F 0.2603(4) 0.5744(3) 0.5595(2) 0.0916(18) Uani 1 1 d .
F4 F 0.3465(4) 0.6282(3) 0.5775(2) 0.095(2) Uani 1 1 d .
F5 F 0.2238(5) 0.6586(3) 0.5246(2) 0.103(2) Uani 1 1 d .
F6 F 0.1139(4) 0.6212(3) 0.5700(3) 0.105(2) Uani 1 1 d .
P12 P 0.2822(2) 0.39922(11) 0.92366(11) 0.0751(8) Uani 1 1 d .
F67 F 0.2620(4) 0.4436(2) 0.9459(2) 0.0894(18) Uani 1 1 d .
F68 F 0.3051(5) 0.3562(3) 0.9012(3) 0.108(2) Uani 1 1 d .
F69 F 0.1667(5) 0.3958(3) 0.9259(3) 0.114(2) Uani 1 1 d .
F70 F 0.2697(6) 0.4391(3) 0.8764(3) 0.113(2) Uani 1 1 d .
F71 F 0.4005(5) 0.4020(3) 0.9221(3) 0.111(2) Uani 1 1 d .
F72 F 0.3036(6) 0.3591(3) 0.9718(3) 0.122(2) Uani 1 1 d .
P6 P 0.0551(4) 0.1128(2) 0.5712(2) 0.1368(16) Uani 1 1 d .
F31 F 0.0493(7) 0.1537(4) 0.5936(4) 0.163(4) Uani 1 1 d .
F32 F -0.0648(8) 0.1234(4) 0.5646(4) 0.154(3) Uani 1 1 d .
F33 F 0.0579(9) 0.1490(5) 0.5239(5) 0.179(4) Uani 1 1 d .
F34 F 0.1747(9) 0.1060(6) 0.5732(5) 0.195(4) Uani 1 1 d .
F35 F 0.0593(11) 0.0678(6) 0.5535(6) 0.211(5) Uani 1 1 d .
F36 F 0.0497(11) 0.0758(6) 0.6181(6) 0.219(5) Uani 1 1 d .
P4 P 0.51095(16) 0.43110(10) 0.20345(13) 0.0786(9) Uani 1 1 d .
F19 F 0.5543(6) 0.4471(3) 0.2428(3) 0.121(2) Uani 1 1 d .
F20 F 0.4441(5) 0.3924(3) 0.2331(3) 0.117(2) Uani 1 1 d .
F21 F 0.6054(4) 0.3873(2) 0.2127(3) 0.101(2) Uani 1 1 d .
F22 F 0.4725(6) 0.4148(3) 0.1643(3) 0.119(2) Uani 1 1 d .
F23 F 0.5758(5) 0.4703(3) 0.1722(3) 0.117(2) Uani 1 1 d .
F24 F 0.4163(5) 0.4760(3) 0.1940(4) 0.143(3) Uani 1 1 d .
P7 P 0.2083(2) 0.00838(12) 0.7751(2) 0.1189(17) Uani 1 1 d .
F37 F 0.1745(4) 0.0666(2) 0.7676(4) 0.128(3) Uani 1 1 d .
F38 F 0.0969(4) 0.0029(2) 0.7602(4) 0.134(3) Uani 1 1 d .
F39 F 0.3221(4) 0.0134(2) 0.7857(4) 0.132(3) Uani 1 1 d .
F40 F 0.2437(4) -0.0501(2) 0.7791(4) 0.132(3) Uani 1 1 d .
F41 F 0.2328(5) 0.0205(3) 0.7253(5) 0.139(3) Uani 1 1 d .
F42 F 0.1825(6) -0.0075(3) 0.8262(5) 0.159(3) Uani 1 1 d .
P5 P 0.7472(2) 0.22668(17) 0.32489(15) 0.1048(12) Uani 1 1 d .
F25 F 0.8482(4) 0.2127(3) 0.3032(3) 0.102(2) Uani 1 1 d .
F26 F 0.6969(4) 0.2563(3) 0.2783(3) 0.102(2) Uani 1 1 d .
F27 F 0.6433(6) 0.2418(4) 0.3447(4) 0.151(3) Uani 1 1 d .
F28 F 0.7098(5) 0.1763(3) 0.3219(3) 0.119(2) Uani 1 1 d .
F29 F 0.7947(7) 0.1999(5) 0.3708(3) 0.151(3) Uani 1 1 d .
F30 F 0.7858(6) 0.2798(4) 0.3252(3) 0.133(3) Uani 1 1 d .
P8 P 0.8802(3) 0.05182(14) 0.86853(13) 0.0943(10) Uani 1 1 d .
F43 F 0.9356(6) 0.0391(3) 0.8268(3) 0.124(2) Uani 1 1 d .
F44 F 0.8255(7) 0.0645(4) 0.9093(3) 0.130(3) Uani 1 1 d .
F45 F 0.9802(7) 0.0674(4) 0.8817(4) 0.154(3) Uani 1 1 d .
F46 F 0.8307(9) 0.1011(4) 0.8399(4) 0.173(4) Uani 1 1 d .
F47 F 0.7886(9) 0.0316(6) 0.8577(5) 0.194(4) Uani 1 1 d .
F48 F 0.9106(11) -0.0026(4) 0.8959(4) 0.181(4) Uani 1 1 d .
P9 P 0.3921(5) 0.1195(2) 0.95807(19) 0.152(2) Uani 1 1 d .
F49 F 0.4254(8) 0.1011(5) 1.0065(3) 0.151(3) Uani 1 1 d .
F50 F 0.3622(12) 0.1427(5) 0.9078(4) 0.194(4) Uani 1 1 d .
F51 F 0.2811(9) 0.1165(5) 0.9704(4) 0.174(4) Uani 1 1 d .
F52 F 0.3855(11) 0.1750(5) 0.9596(5) 0.191(4) Uani 1 1 d .
F53 F 0.5080(11) 0.1195(5) 0.9457(4) 0.192(4) Uani 1 1 d .
F54 F 0.4001(12) 0.0661(6) 0.9560(4) 0.201(4) Uani 1 1 d .
P14 P 0.5291(3) 0.97540(13) 0.66526(16) 0.1007(11) Uani 1 1 d .
F79 F 0.4775(6) 0.9862(3) 0.7094(4) 0.135(3) Uani 1 1 d .
F80 F 0.4558(8) 1.0239(3) 0.6425(4) 0.152(3) Uani 1 1 d .
F81 F 0.5948(7) 0.9276(3) 0.6955(4) 0.150(3) Uani 1 1 d .
F82 F 0.4430(7) 0.9425(3) 0.6669(4) 0.142(3) Uani 1 1 d .
F83 F 0.6063(7) 1.0094(4) 0.6679(5) 0.164(4) Uani 1 1 d .
F84 F 0.5792(8) 0.9632(4) 0.6260(4) 0.158(3) Uani 1 1 d .

loop_
_atom_site_aniso_label
_atom_site_aniso_U_11
_atom_site_aniso_U_22
_atom_site_aniso_U_33
_atom_site_aniso_U_23
_atom_site_aniso_U_13
_atom_site_aniso_U_12
N1 0.058(4) 0.057(5) 0.100(5) -0.020(4) 0.012(3) -0.015(3)
N2 0.047(3) 0.086(5) 0.090(5) -0.047(4) -0.007(3) 0.005(3)
N3 0.040(3) 0.066(5) 0.069(4) -0.019(3) 0.009(3) 0.000(3)
N4 0.052(3) 0.067(4) 0.056(4) -0.029(3) -0.009(3) -0.004(3)
C1 0.049(4) 0.047(5) 0.097(5) -0.032(4) 0.008(4) -0.006(3)
C2 0.042(4) 0.050(5) 0.099(5) -0.034(4) 0.006(4) -0.013(3)
C3 0.039(4) 0.043(4) 0.112(5) -0.044(4) 0.000(3) -0.004(3)
C4 0.046(4) 0.051(5) 0.119(6) -0.040(5) 0.005(4) -0.007(4)
C5 0.060(5) 0.061(6) 0.118(6) -0.032(5) 0.010(4) -0.020(4)
C6 0.034(4) 0.063(5) 0.110(5) -0.047(4) -0.002(3) -0.002(3)
C7 0.036(4) 0.072(6) 0.094(5) -0.039(4) -0.003(4) -0.004(4)
C8 0.046(4) 0.078(6) 0.099(6) -0.043(5) -0.006(4) -0.001(4)
C9 0.052(4) 0.078(6) 0.103(6) -0.053(5) -0.011(4) -0.003(4)
C10 0.034(4) 0.099(7) 0.112(6) -0.048(5) 0.000(4) -0.011(4)
C11 0.072(6) 0.106(6) 0.093(6) -0.044(5) 0.001(5) 0.011(5)
C12 0.062(4) 0.090(5) 0.051(6) -0.019(4) -0.005(4) 0.014(4)
C13 0.052(4) 0.094(6) 0.057(6) -0.023(5) 0.001(4) 0.019(4)
C14 0.049(4) 0.097(6) 0.059(6) -0.019(5) -0.006(4) 0.012(4)
C15 0.050(4) 0.083(5) 0.058(6) -0.019(4) -0.002(4) 0.010(4)
C16 0.049(4) 0.085(5) 0.061(6) -0.016(5) -0.008(4) 0.006(4)
C17 0.052(4) 0.089(6) 0.069(7) -0.028(5) -0.002(4) 0.004(4)
C18 0.058(5) 0.076(5) 0.064(5) -0.013(4) 0.009(4) -0.003(4)
C19 0.048(4) 0.045(5) 0.072(4) -0.014(4) 0.006(3) -0.002(3)
C20 0.038(3) 0.045(4) 0.072(4) -0.024(3) 0.004(3) -0.003(3)
C21 0.037(4) 0.049(5) 0.087(5) -0.029(4) -0.003(3) -0.006(3)
C22 0.031(3) 0.050(5) 0.088(5) -0.034(4) -0.008(3) -0.007(3)
C23 0.044(3) 0.035(4) 0.071(4) -0.030(3) -0.008(3) -0.004(3)
C24 0.046(4) 0.057(5) 0.069(4) -0.030(4) -0.013(3) -0.004(3)
C25 0.047(4) 0.063(5) 0.051(4) -0.021(4) 0.005(3) -0.012(3)
C26 0.042(3) 0.048(4) 0.049(4) -0.026(3) 0.002(3) -0.010(3)
C27 0.037(3) 0.052(5) 0.055(4) -0.026(3) 0.007(3) -0.011(3)
C28 0.031(3) 0.049(4) 0.058(4) -0.026(3) -0.004(3) -0.004(3)
C29 0.035(3) 0.041(4) 0.060(4) -0.024(3) 0.002(3) -0.004(3)
C30 0.036(4) 0.064(5) 0.060(4) -0.018(4) -0.001(3) -0.001(3)
C31 0.038(3) 0.040(4) 0.055(4) -0.024(3) -0.003(3) -0.001(3)
C32 0.036(3) 0.031(4) 0.055(4) -0.024(3) -0.001(2) -0.007(3)
C33 0.050(5) 0.077(5) 0.062(5) -0.020(4) -0.009(4) 0.006(4)
C34 0.066(4) 0.070(5) 0.059(6) -0.014(4) 0.001(4) -0.005(3)
C35 0.062(5) 0.066(5) 0.065(7) -0.007(4) 0.003(4) -0.002(4)
C36 0.064(5) 0.066(5) 0.061(6) -0.004(4) 0.011(4) -0.003(4)
C37 0.071(5) 0.061(5) 0.060(6) 0.003(4) 0.011(4) -0.009(4)
C38 0.064(5) 0.065(5) 0.075(7) -0.012(5) 0.012(4) -0.010(4)
C39 0.060(5) 0.067(5) 0.075(7) -0.014(5) 0.005(4) -0.001(4)
C40 0.083(6) 0.066(5) 0.093(6) -0.014(4) 0.013(5) -0.011(5)
N13 0.048(4) 0.048(4) 0.125(6) -0.022(4) 0.021(3) -0.007(3)
N14 0.052(4) 0.054(4) 0.094(5) -0.029(4) -0.018(3) -0.012(3)
N15 0.032(3) 0.049(4) 0.121(6) -0.023(4) -0.004(3) -0.001(3)
N16 0.034(3) 0.065(5) 0.120(6) -0.029(4) -0.017(3) -0.008(3)
C121 0.064(5) 0.057(6) 0.113(7) -0.024(5) 0.026(4) -0.017(4)
C122 0.064(4) 0.039(5) 0.104(6) -0.032(4) 0.017(4) -0.009(3)
C123 0.055(4) 0.029(4) 0.088(5) -0.027(4) 0.007(3) -0.007(3)
C124 0.028(3) 0.048(5) 0.091(5) -0.028(4) 0.015(3) 0.002(3)
C125 0.031(3) 0.057(5) 0.110(6) -0.018(5) 0.008(3) 0.002(3)
C126 0.054(4) 0.033(4) 0.078(5) -0.026(4) 0.004(3) -0.004(3)
C127 0.043(4) 0.048(5) 0.073(5) -0.018(4) -0.006(3) -0.012(3)
C128 0.041(4) 0.040(4) 0.095(6) -0.016(4) -0.010(3) -0.011(3)
C129 0.066(4) 0.054(5) 0.092(6) -0.029(5) -0.008(4) -0.005(4)
C130 0.067(4) 0.050(5) 0.071(5) -0.025(4) -0.001(3) -0.006(4)
C131 0.047(4) 0.079(5) 0.094(7) -0.020(5) -0.023(4) -0.004(4)
C132 0.028(4) 0.068(4) 0.097(6) -0.016(4) -0.013(4) -0.012(3)
C133 0.029(4) 0.078(5) 0.108(6) -0.012(4) -0.022(4) -0.011(4)
C134 0.032(4) 0.062(5) 0.099(6) -0.003(4) -0.010(4) -0.011(4)
C135 0.016(3) 0.056(4) 0.100(5) -0.006(4) -0.002(4) -0.008(3)
C136 0.023(4) 0.060(4) 0.105(6) -0.012(4) -0.003(4) -0.011(3)
C137 0.030(4) 0.047(4) 0.097(6) -0.004(4) -0.015(4) -0.014(3)
C138 0.029(4) 0.060(5) 0.150(9) -0.024(5) -0.010(4) -0.004(3)
C139 0.029(3) 0.034(4) 0.123(6) -0.030(4) -0.008(3) 0.002(3)
C140 0.040(3) 0.027(4) 0.112(5) -0.028(4) -0.005(3) 0.001(3)
C141 0.042(4) 0.026(4) 0.115(6) -0.024(4) -0.014(3) -0.001(3)
C142 0.045(4) 0.026(4) 0.117(6) -0.024(4) -0.011(4) -0.005(3)
C143 0.033(3) 0.028(4) 0.118(5) -0.029(4) -0.010(3) -0.001(3)
C144 0.041(4) 0.039(5) 0.125(6) -0.026(4) -0.012(4) -0.006(3)
C145 0.051(4) 0.052(5) 0.115(7) -0.028(5) -0.019(4) -0.002(3)
C146 0.054(4) 0.050(5) 0.110(6) -0.029(4) -0.010(3) -0.005(3)
C147 0.065(4) 0.067(6) 0.107(7) -0.028(5) -0.004(4) -0.010(4)
C148 0.054(4) 0.059(6) 0.107(6) -0.024(5) 0.000(4) 0.004(4)
C149 0.049(4) 0.046(5) 0.106(5) -0.029(4) 0.003(3) 0.003(3)
C150 0.051(4) 0.050(5) 0.119(6) -0.016(5) 0.002(4) -0.003(4)
C151 0.033(3) 0.031(4) 0.111(5) -0.028(4) -0.007(3) 0.001(3)
C152 0.034(3) 0.038(4) 0.106(5) -0.029(4) -0.008(3) 0.001(3)
C153 0.043(4) 0.067(5) 0.128(8) -0.020(5) -0.016(4) -0.010(4)
C154 0.024(4) 0.074(5) 0.140(7) -0.028(5) -0.012(4) -0.011(4)
C155 0.024(4) 0.080(5) 0.149(8) -0.023(5) -0.006(5) -0.001(4)
C156 0.032(5) 0.077(6) 0.143(7) -0.018(5) -0.001(5) -0.004(4)
C157 0.012(3) 0.062(4) 0.142(7) -0.020(5) 0.008(4) -0.003(3)
C158 0.022(4) 0.066(4) 0.141(7) -0.024(5) 0.007(4) -0.011(3)
C159 0.019(4) 0.057(5) 0.139(7) -0.021(5) -0.007(4) -0.011(3)
C160 0.033(4) 0.071(5) 0.153(9) -0.032(6) 0.017(4) -0.008(4)
N9 0.068(4) 0.061(4) 0.100(5) -0.038(4) 0.005(4) -0.015(3)
N10 0.085(5) 0.047(5) 0.117(6) -0.023(4) -0.021(4) 0.004(4)
N11 0.046(3) 0.074(5) 0.067(4) -0.031(3) 0.004(3) -0.002(3)
N12 0.037(3) 0.058(4) 0.079(4) -0.009(3) 0.000(3) 0.003(3)
C81 0.058(4) 0.042(5) 0.091(5) -0.033(4) -0.004(4) -0.007(4)
C82 0.046(4) 0.041(4) 0.096(5) -0.036(4) -0.001(4) -0.008(3)
C83 0.047(4) 0.027(4) 0.105(5) -0.034(3) -0.009(3) -0.005(3)
C84 0.035(4) 0.046(5) 0.119(6) -0.032(4) -0.004(4) 0.001(3)
C85 0.069(5) 0.061(6) 0.114(6) -0.041(5) 0.005(4) -0.012(4)
C86 0.055(4) 0.034(4) 0.112(5) -0.035(4) -0.010(4) -0.002(3)
C87 0.066(5) 0.052(5) 0.111(6) -0.033(5) -0.009(4) -0.011(4)
C88 0.083(5) 0.052(6) 0.114(6) -0.021(5) -0.013(4) -0.015(4)
C89 0.075(5) 0.063(6) 0.122(6) -0.036(5) -0.022(5) 0.009(5)
C90 0.055(5) 0.058(6) 0.121(6) -0.039(5) -0.016(4) 0.004(4)
C91 0.114(8) 0.061(6) 0.121(6) -0.020(5) -0.018(5) 0.013(5)
C92 0.087(5) 0.059(5) 0.107(8) -0.010(5) -0.011(5) 0.000(4)
C93 0.087(6) 0.058(5) 0.094(8) 0.004(5) -0.007(5) -0.005(4)
C94 0.059(5) 0.080(5) 0.083(8) -0.006(5) -0.016(5) -0.001(4)
C95 0.064(4) 0.082(5) 0.044(6) -0.011(4) 0.000(4) -0.005(4)
C96 0.053(4) 0.069(5) 0.108(9) -0.021(5) 0.006(4) -0.006(4)
C97 0.072(5) 0.069(5) 0.101(9) -0.017(5) 0.014(5) -0.001(4)
C98 0.057(5) 0.095(5) 0.067(5) -0.025(4) 0.003(4) -0.004(4)
C99 0.044(4) 0.065(5) 0.079(5) -0.031(4) 0.006(3) -0.008(3)
C100 0.034(3) 0.056(5) 0.074(4) -0.030(4) 0.008(3) -0.007(3)
C101 0.032(3) 0.052(5) 0.083(5) -0.029(4) 0.006(3) -0.003(3)
C102 0.029(4) 0.079(6) 0.082(5) -0.022(4) -0.002(3) -0.013(4)
C103 0.022(3) 0.050(5) 0.092(5) -0.020(4) 0.002(3) 0.007(3)
C104 0.032(3) 0.052(5) 0.085(5) -0.018(4) -0.003(3) 0.005(3)
C105 0.040(4) 0.050(5) 0.084(5) -0.013(4) 0.006(3) -0.001(3)
C106 0.035(3) 0.039(4) 0.087(4) -0.019(4) 0.000(3) -0.004(3)
C107 0.025(3) 0.050(5) 0.088(5) -0.025(4) 0.006(3) -0.009(3)
C108 0.025(3) 0.056(5) 0.087(5) -0.037(4) 0.004(3) -0.006(3)
C109 0.033(3) 0.067(5) 0.080(5) -0.024(4) 0.002(3) -0.006(3)
C110 0.041(4) 0.061(5) 0.076(5) -0.032(4) 0.000(3) -0.002(3)
C111 0.027(3) 0.042(4) 0.082(4) -0.023(3) 0.002(3) 0.001(3)
C112 0.025(3) 0.041(4) 0.081(4) -0.018(3) 0.002(3) 0.001(3)
C113 0.053(5) 0.062(5) 0.079(5) -0.011(4) -0.001(4) -0.009(4)
C114 0.054(4) 0.055(4) 0.056(5) -0.001(4) -0.005(4) -0.001(3)
C115 0.049(4) 0.066(5) 0.050(6) 0.001(4) -0.007(4) -0.009(3)
C116 0.073(5) 0.075(5) 0.079(8) -0.017(5) -0.005(5) -0.016(4)
C117 0.078(5) 0.071(5) 0.072(7) -0.014(4) 0.012(4) -0.020(4)
C118 0.059(5) 0.065(5) 0.063(6) -0.010(4) 0.005(4) -0.005(4)
C119 0.055(4) 0.055(5) 0.060(6) -0.005(4) 0.000(4) -0.012(3)
C120 0.086(7) 0.080(5) 0.098(6) -0.030(4) -0.001(5) -0.018(4)
N5 0.063(4) 0.054(4) 0.101(5) -0.038(4) 0.003(3) -0.022(3)
N6 0.048(3) 0.049(4) 0.090(5) -0.037(4) -0.013(3) 0.008(3)
N7 0.046(4) 0.046(5) 0.204(8) -0.037(5) -0.030(4) -0.009(3)
N8 0.027(3) 0.050(4) 0.129(6) -0.015(4) -0.007(3) 0.003(3)
C41 0.063(4) 0.045(5) 0.087(6) -0.031(4) 0.002(4) -0.015(3)
C42 0.056(4) 0.055(5) 0.071(5) -0.030(4) -0.001(3) -0.016(3)
C43 0.062(4) 0.042(4) 0.074(5) -0.029(4) -0.002(3) -0.016(3)
C44 0.070(4) 0.052(5) 0.095(6) -0.032(5) 0.004(4) -0.012(4)
C45 0.066(5) 0.075(6) 0.092(6) -0.030(5) 0.017(4) -0.026(4)
C46 0.058(4) 0.053(5) 0.077(5) -0.027(4) 0.001(3) -0.014(3)
C47 0.048(4) 0.067(6) 0.079(6) -0.023(5) -0.002(3) -0.005(4)
C48 0.047(4) 0.067(6) 0.090(6) -0.032(5) 0.000(4) -0.009(4)
C49 0.071(5) 0.060(6) 0.095(6) -0.036(5) -0.011(4) -0.006(4)
C50 0.068(4) 0.038(5) 0.074(5) -0.022(4) -0.009(4) -0.004(3)
C51 0.055(5) 0.059(5) 0.129(9) -0.033(5) -0.020(5) 0.001(4)
C52 0.038(5) 0.059(5) 0.160(8) -0.038(5) -0.024(5) 0.007(4)
C53 0.042(5) 0.059(5) 0.161(8) -0.034(5) -0.033(5) 0.008(4)
C54 0.046(5) 0.067(5) 0.188(9) -0.043(5) -0.031(6) 0.003(4)
C55 0.015(4) 0.062(5) 0.214(9) -0.037(5) -0.029(5) 0.001(3)
C56 0.019(4) 0.077(6) 0.209(10) -0.032(6) -0.025(6) -0.005(4)
C57 0.027(4) 0.070(5) 0.173(9) -0.028(5) -0.020(5) -0.007(4)
C58 0.038(4) 0.057(5) 0.241(12) -0.039(6) -0.031(5) 0.000(4)
C59 0.056(4) 0.038(5) 0.184(9) -0.025(5) -0.035(4) -0.004(4)
C60 0.058(4) 0.044(5) 0.150(6) -0.021(5) -0.031(4) -0.010(4)
C61 0.081(5) 0.058(6) 0.138(8) -0.012(6) -0.027(5) -0.009(5)
C62 0.082(5) 0.055(6) 0.116(7) -0.009(5) -0.018(4) -0.008(4)
C63 0.046(4) 0.040(5) 0.115(6) -0.017(4) -0.006(3) 0.001(3)
C64 0.043(4) 0.049(5) 0.120(6) -0.017(5) 0.000(4) -0.003(3)
C65 0.031(3) 0.049(5) 0.115(6) -0.011(5) -0.009(3) -0.003(3)
C66 0.027(3) 0.041(4) 0.103(5) -0.020(4) -0.010(3) 0.005(3)
C67 0.048(4) 0.035(5) 0.120(6) -0.019(4) 0.001(4) -0.006(3)
C68 0.047(4) 0.030(4) 0.143(7) -0.022(5) 0.004(4) -0.006(3)
C69 0.038(4) 0.036(4) 0.145(6) -0.026(4) -0.003(3) -0.009(3)
C70 0.037(4) 0.030(4) 0.189(8) -0.041(5) -0.010(4) -0.004(3)
C71 0.040(4) 0.032(4) 0.138(6) -0.018(4) -0.016(3) -0.003(3)
C72 0.038(4) 0.057(5) 0.108(5) -0.012(4) -0.011(3) -0.005(3)
C73 0.027(4) 0.054(5) 0.160(9) -0.032(5) -0.012(4) 0.003(3)
C74 0.016(3) 0.065(4) 0.143(7) -0.031(4) -0.013(4) 0.001(3)
C75 0.029(4) 0.070(5) 0.139(7) -0.027(5) -0.017(5) -0.002(4)
C76 0.038(5) 0.081(5) 0.144(8) -0.034(5) -0.004(5) -0.013(4)
C77 0.029(4) 0.072(5) 0.140(7) -0.041(5) -0.005(5) -0.013(4)
C78 0.018(4) 0.074(5) 0.139(7) -0.035(5) -0.009(4) -0.005(4)
C79 0.019(4) 0.063(4) 0.141(7) -0.032(4) -0.006(4) -0.003(3)
C80 0.050(4) 0.078(5) 0.115(8) -0.041(5) 0.006(4) -0.014(4)
P10 0.195(6) 0.186(6) 0.204(7) -0.058(5) -0.059(5) -0.052(5)
F55 0.162(8) 0.158(8) 0.192(8) -0.040(6) -0.057(6) -0.049(6)
F56 0.229(11) 0.204(9) 0.227(11) -0.060(7) -0.051(8) -0.074(8)
F57 0.202(8) 0.192(10) 0.269(12) -0.098(9) -0.079(8) -0.025(7)
F58 0.287(14) 0.284(14) 0.255(11) -0.095(10) -0.039(9) -0.059(10)
F59 0.243(9) 0.256(13) 0.268(13) -0.093(10) -0.077(8) -0.031(8)
F60 0.280(13) 0.232(11) 0.262(12) -0.046(8) 0.007(10) -0.041(9)
P3 0.0758(19) 0.090(2) 0.151(3) -0.044(2) -0.0265(19) -0.0106(16)
F13 0.077(4) 0.085(4) 0.137(6) -0.038(4) 0.003(4) -0.025(3)
F14 0.104(5) 0.098(5) 0.193(8) -0.055(5) -0.033(5) -0.023(4)
F15 0.090(4) 0.106(5) 0.200(8) -0.085(5) -0.012(4) -0.015(3)
F16 0.126(6) 0.109(5) 0.159(6) -0.041(4) -0.043(4) -0.029(4)
F17 0.160(7) 0.109(5) 0.170(6) -0.027(5) -0.051(5) -0.041(5)
F18 0.100(4) 0.124(6) 0.190(8) -0.055(5) -0.015(4) -0.033(4)
P2 0.0586(18) 0.136(3) 0.149(4) -0.015(3) -0.0026(19) -0.0120(19)
F7 0.059(3) 0.086(4) 0.152(5) -0.021(4) -0.027(3) -0.007(3)
F8 0.071(4) 0.148(6) 0.125(6) -0.022(5) -0.017(4) -0.028(4)
F9 0.073(4) 0.118(5) 0.145(6) 0.000(4) -0.003(4) 0.010(4)
F10 0.122(6) 0.178(8) 0.133(6) 0.000(5) 0.013(4) -0.023(5)
F11 0.125(6) 0.144(6) 0.177(8) -0.014(6) 0.021(5) -0.050(5)
F12 0.111(6) 0.184(8) 0.212(9) -0.054(7) 0.033(6) -0.033(5)
P11 0.0599(15) 0.085(2) 0.109(3) -0.0321(18) -0.0024(15) -0.0187(14)
F61 0.064(3) 0.093(4) 0.152(6) -0.044(4) 0.002(3) -0.020(3)
F62 0.088(4) 0.099(5) 0.149(6) -0.023(4) -0.015(4) -0.035(3)
F63 0.081(4) 0.097(4) 0.134(6) -0.033(4) -0.011(4) -0.025(3)
F64 0.117(6) 0.098(5) 0.201(8) -0.011(5) -0.019(5) -0.020(4)
F65 0.086(4) 0.126(6) 0.158(6) -0.070(5) 0.007(4) -0.032(4)
F66 0.130(6) 0.159(7) 0.128(6) -0.042(5) 0.017(4) -0.046(5)
P13 0.0372(13) 0.095(2) 0.224(4) -0.105(3) 0.0237(18) -0.0147(13)
F73 0.087(5) 0.141(7) 0.279(9) -0.133(6) 0.042(5) -0.016(4)
F74 0.092(5) 0.135(6) 0.292(10) -0.140(7) 0.002(5) -0.011(4)
F75 0.069(4) 0.129(6) 0.314(11) -0.129(7) 0.020(5) -0.022(4)
F76 0.128(6) 0.141(7) 0.276(9) -0.122(7) 0.051(6) -0.021(5)
F77 0.147(7) 0.147(6) 0.247(9) -0.106(6) 0.012(6) 0.028(5)
F78 0.133(6) 0.138(6) 0.281(9) -0.134(6) -0.023(6) 0.017(5)
P1 0.0521(14) 0.110(2) 0.0638(18) -0.0303(16) -0.0021(12) 0.0193(13)
F1 0.099(4) 0.118(5) 0.080(4) -0.039(3) 0.009(3) 0.010(4)
F2 0.079(4) 0.102(4) 0.085(4) -0.033(3) 0.009(3) 0.009(3)
F3 0.069(3) 0.127(5) 0.076(4) -0.045(4) -0.002(3) 0.018(3)
F4 0.054(3) 0.138(5) 0.089(4) -0.045(4) -0.007(3) 0.020(3)
F5 0.069(4) 0.153(6) 0.074(4) -0.034(3) -0.005(3) 0.022(4)
F6 0.051(3) 0.157(6) 0.112(5) -0.059(5) 0.012(3) 0.005(3)
P12 0.0601(15) 0.0692(17) 0.089(2) -0.0185(15) 0.0105(13) 0.0012(12)
F67 0.060(3) 0.091(4) 0.118(5) -0.039(4) 0.010(3) 0.001(3)
F68 0.088(4) 0.086(4) 0.157(6) -0.050(4) 0.031(4) -0.004(3)
F69 0.065(3) 0.120(5) 0.177(7) -0.074(5) 0.023(4) -0.016(3)
F70 0.114(5) 0.092(4) 0.118(5) -0.021(4) 0.023(4) 0.011(4)
F71 0.069(3) 0.146(6) 0.117(6) -0.046(5) 0.012(3) 0.000(3)
F72 0.114(5) 0.115(5) 0.119(5) -0.019(4) 0.027(4) 0.005(4)
P6 0.115(3) 0.141(4) 0.149(4) -0.051(3) -0.006(3) 0.009(3)
F31 0.098(5) 0.173(7) 0.224(9) -0.095(7) -0.024(6) 0.035(5)
F32 0.131(5) 0.156(8) 0.178(9) -0.053(6) -0.001(5) -0.021(5)
F33 0.150(8) 0.186(9) 0.190(7) -0.033(6) 0.007(6) -0.034(6)
F34 0.133(6) 0.230(11) 0.233(11) -0.108(9) -0.002(6) 0.020(6)
F35 0.206(10) 0.179(8) 0.264(12) -0.094(8) 0.004(8) -0.023(7)
F36 0.203(10) 0.210(9) 0.213(8) -0.039(7) 0.010(7) 0.015(8)
P4 0.0316(11) 0.0590(15) 0.161(3) -0.0564(17) 0.0022(13) -0.0079(10)
F19 0.089(4) 0.105(5) 0.195(6) -0.080(5) -0.012(4) -0.025(4)
F20 0.070(4) 0.102(5) 0.211(7) -0.085(4) 0.030(4) -0.035(3)
F21 0.046(3) 0.073(4) 0.196(7) -0.059(4) 0.004(3) -0.009(2)
F22 0.119(5) 0.072(4) 0.188(6) -0.064(4) -0.029(4) -0.028(4)
F23 0.081(4) 0.093(4) 0.187(7) -0.041(4) -0.007(4) -0.043(3)
F24 0.061(3) 0.099(5) 0.294(10) -0.101(5) -0.024(4) -0.003(3)
P7 0.0389(15) 0.0484(17) 0.258(5) -0.028(2) -0.022(2) -0.0038(12)
F37 0.050(3) 0.048(3) 0.269(9) -0.020(4) -0.012(4) -0.004(2)
F38 0.041(3) 0.064(4) 0.277(9) -0.017(5) -0.027(4) -0.007(3)
F39 0.040(3) 0.061(4) 0.284(9) -0.035(5) -0.028(4) -0.007(3)
F40 0.044(3) 0.054(3) 0.284(9) -0.030(4) -0.033(4) -0.001(2)
F41 0.063(4) 0.092(5) 0.263(7) -0.047(5) -0.024(4) -0.019(3)
F42 0.091(5) 0.098(6) 0.272(7) -0.024(5) -0.022(5) -0.024(4)
P5 0.0570(17) 0.147(3) 0.126(3) -0.055(2) 0.0004(17) -0.0322(18)
F25 0.056(3) 0.115(5) 0.124(5) -0.017(4) -0.005(3) -0.011(3)
F26 0.055(3) 0.106(5) 0.151(5) -0.045(4) -0.018(3) -0.017(3)
F27 0.086(4) 0.188(8) 0.216(8) -0.101(7) 0.039(5) -0.050(5)
F28 0.070(4) 0.134(5) 0.160(7) -0.053(5) -0.001(4) -0.020(4)
F29 0.113(5) 0.223(9) 0.126(5) -0.037(5) 0.008(4) -0.077(5)
F30 0.081(4) 0.185(6) 0.170(7) -0.093(5) 0.003(4) -0.053(4)
P8 0.0781(19) 0.093(2) 0.104(3) -0.0212(19) -0.0266(17) -0.0025(16)
F43 0.109(5) 0.109(5) 0.141(6) -0.025(4) 0.001(4) 0.003(4)
F44 0.143(6) 0.131(6) 0.120(5) -0.039(5) 0.005(4) -0.030(5)
F45 0.125(6) 0.180(8) 0.170(8) -0.070(7) -0.011(5) -0.027(5)
F46 0.182(8) 0.151(6) 0.138(7) -0.015(5) 0.012(6) 0.069(5)
F47 0.151(7) 0.270(11) 0.195(9) -0.108(8) 0.019(6) -0.060(7)
F48 0.239(10) 0.129(6) 0.157(8) -0.026(5) 0.020(7) -0.007(6)
P9 0.200(5) 0.175(5) 0.119(4) -0.058(3) 0.042(3) -0.116(4)
F49 0.150(7) 0.210(9) 0.127(6) -0.070(5) 0.043(5) -0.086(6)
F50 0.277(11) 0.202(9) 0.137(6) -0.060(6) 0.044(6) -0.120(8)
F51 0.173(7) 0.237(10) 0.127(7) -0.046(7) -0.002(5) -0.095(6)
F52 0.218(10) 0.208(7) 0.193(9) -0.092(7) 0.028(7) -0.111(7)
F53 0.216(8) 0.213(10) 0.171(9) -0.054(8) 0.067(6) -0.107(7)
F54 0.264(11) 0.204(8) 0.172(9) -0.072(7) 0.040(8) -0.118(7)
P14 0.081(2) 0.0666(19) 0.147(3) -0.022(2) -0.017(2) -0.0076(15)
F79 0.103(5) 0.114(6) 0.194(7) -0.055(5) 0.001(5) -0.015(4)
F80 0.146(6) 0.101(5) 0.196(8) -0.034(5) -0.019(6) 0.006(4)
F81 0.139(6) 0.103(5) 0.199(8) -0.051(5) -0.010(5) 0.020(4)
F82 0.123(5) 0.113(6) 0.200(9) -0.056(6) 0.009(5) -0.031(4)
F83 0.123(6) 0.117(6) 0.280(11) -0.094(7) 0.028(6) -0.033(5)
F84 0.158(7) 0.118(6) 0.209(7) -0.055(6) 0.023(6) -0.042(5)

loop_
_atom_type_symbol
_atom_type_description
_atom_type_scat_dispersion_real
_atom_type_scat_dispersion_imag
_atom_type_scat_source
C C 0.0181 0.0091 'International Tables Vol C Tables 4.2.6.8 and 6.1.1.4'
H H 0.0000 0.0000 'International Tables Vol C Tables 4.2.6.8 and 6.1.1.4'
F F 0.0727 0.0534 'International Tables Vol C Tables 4.2.6.8 and 6.1.1.4'
N N 0.0311 0.0180 'International Tables Vol C Tables 4.2.6.8 and 6.1.1.4'
P P 0.2955 0.4335 'International Tables Vol C Tables 4.2.6.8 and 6.1.1.4'

loop_
_geom_angle_atom_site_label_1
_geom_angle_atom_site_label_2
_geom_angle_atom_site_label_3
_geom_angle
C1 N1 C5 120.2(10)
C1 N1 C40 119.1(9)
C5 N1 C40 119.8(9)
C8 N2 C9 122.1(11)
C8 N2 C11 118.3(10)
C9 N2 C11 118.4(9)
C19 N3 C18 119.0(7)
C19 N3 C30 122.4(9)
C30 N3 C18 118.5(7)
C24 N4 C33 119.8(7)
C25 N4 C24 119.2(8)
C25 N4 C33 120.9(8)
N1 C1 H1 119.7
N1 C1 C2 120.5(9)
C2 C1 H1 119.7
C1 C2 H2 119.7
C1 C2 C3 120.6(9)
C3 C2 H2 119.7
C2 C3 C6 121.5(8)
C4 C3 C2 116.3(11)
C4 C3 C6 122.2(9)
C3 C4 H4 119.1
C5 C4 C3 121.7(10)
C5 C4 H4 119.1
N1 C5 H5 119.7
C4 C5 N1 120.6(10)
C4 C5 H5 119.7
C7 C6 C3 123.0(8)
C7 C6 C10 115.3(11)
C10 C6 C3 121.7(9)
C6 C7 H7 119.9
C8 C7 C6 120.1(9)
C8 C7 H7 119.9
N2 C8 C7 122.0(10)
N2 C8 H8 119.0
C7 C8 H8 119.0
N2 C9 H9 120.3
N2 C9 C10 119.4(9)
C10 C9 H9 120.3
C6 C10 H10 119.5
C9 C10 C6 121.0(10)
C9 C10 H10 119.5
N2 C11 H11A 110.5
N2 C11 H11B 110.5
N2 C11 C12 106.3(9)
H11A C11 H11B 108.7
C12 C11 H11A 110.5
C12 C11 H11B 110.5
C13 C12 C11 116.9(9)
C17 C12 C11 120.2(11)
C17 C12 C13 122.5(11)
C12 C13 H13 120.4
C14 C13 C12 119.2(9)
C14 C13 H13 120.4
C13 C14 H14 120.1
C13 C14 C15 119.9(10)
C15 C14 H14 120.1
C14 C15 C18 120.5(10)
C16 C15 C14 116.6(10)
C16 C15 C18 122.9(9)
C15 C16 H16 117.9
C17 C16 C15 124.2(9)
C17 C16 H16 117.9
C12 C17 C16 117.5(10)
C12 C17 H17 121.3
C16 C17 H17 121.3
N3 C18 H18A 110.2
N3 C18 H18B 110.2
C15 C18 N3 107.6(8)
C15 C18 H18A 110.2
C15 C18 H18B 110.2
H18A C18 H18B 108.5
N3 C19 H19 119.8
N3 C19 C20 120.3(8)
C20 C19 H19 119.8
C19 C20 C21 122.0(8)
C19 C20 C31 118.4(8)
C31 C20 C21 119.2(9)
C20 C21 H21 120.3
C22 C21 C20 119.4(8)
C22 C21 H21 120.3
C21 C22 H22 119.9
C23 C22 C21 120.3(7)
C23 C22 H22 119.9
C22 C23 C32 120.9(8)
C24 C23 C22 121.8(8)
C24 C23 C32 117.3(8)
N4 C24 C23 121.8(8)
N4 C24 H24 119.1
C23 C24 H24 119.1
N4 C25 H25 118.2
C26 C25 N4 123.6(8)
C26 C25 H25 118.2
C25 C26 C27 124.5(8)
C25 C26 C32 118.0(7)
C32 C26 C27 117.4(8)
C26 C27 H27 119.7
C28 C27 C26 120.7(7)
C28 C27 H27 119.7
C27 C28 H28 118.5
C27 C28 C29 123.1(7)
C29 C28 H28 118.5
C28 C29 C31 117.1(8)
C30 C29 C28 124.7(7)
C30 C29 C31 118.2(7)
N3 C30 H30 119.2
C29 C30 N3 121.6(8)
C29 C30 H30 119.2
C20 C31 C29 118.6(8)
C32 C31 C20 120.6(7)
C32 C31 C29 120.8(7)
C26 C32 C23 119.6(8)
C31 C32 C23 119.4(7)
C31 C32 C26 120.9(7)
N4 C33 H33A 110.5
N4 C33 H33B 110.5
N4 C33 C34 106.4(8)
H33A C33 H33B 108.6
C34 C33 H33A 110.5
C34 C33 H33B 110.5
C35 C34 C33 119.9(9)
C39 C34 C33 121.9(9)
C39 C34 C35 118.2(10)
C34 C35 H35 120.0
C36 C35 C34 120.1(10)
C36 C35 H35 120.0
C35 C36 H36 119.5
C35 C36 C37 121.0(10)
C37 C36 H36 119.5
C36 C37 C38 116.6(10)
C36 C37 C40 120.3(10)
C38 C37 C40 122.7(10)
C37 C38 H38 118.7
C39 C38 C37 122.7(10)
C39 C38 H38 118.7
C34 C39 H39 119.3
C38 C39 C34 121.3(10)
C38 C39 H39 119.3
N1 C40 H40A 110.2
N1 C40 H40B 110.2
C37 C40 N1 107.6(8)
C37 C40 H40A 110.2
C37 C40 H40B 110.2
H40A C40 H40B 108.5
C121 N13 C125 119.8(9)
C121 N13 C160 122.3(10)
C125 N13 C160 117.4(10)
C128 N14 C129 120.7(8)
C128 N14 C131 119.4(9)
C129 N14 C131 119.4(9)
C139 N15 C138 118.9(10)
C139 N15 C150 122.6(8)
C150 N15 C138 117.8(10)
C144 N16 C145 125.7(8)
C144 N16 C153 118.3(10)
C145 N16 C153 115.4(9)
N13 C121 H121 118.9
N13 C121 C122 122.1(11)
C122 C121 H121 118.9
C121 C122 H122 118.8
C121 C122 C123 122.4(11)
C123 C122 H122 118.8
C122 C123 C124 113.2(8)
C122 C123 C126 124.0(10)
C124 C123 C126 122.8(9)
C123 C124 H124 118.1
C125 C124 C123 123.7(9)
C125 C124 H124 118.1
N13 C125 H125 120.7
C124 C125 N13 118.6(11)
C124 C125 H125 120.7
C123 C126 C127 121.8(9)
C130 C126 C123 121.8(9)
C130 C126 C127 116.3(8)
C126 C127 H127 121.0
C128 C127 C126 118.1(9)
C128 C127 H127 121.0
N14 C128 C127 123.7(10)
N14 C128 H128 118.2
C127 C128 H128 118.2
N14 C129 H129 120.5
N14 C129 C130 118.9(10)
C130 C129 H129 120.5
C126 C130 H130 119.0
C129 C130 C126 122.1(10)
C129 C130 H130 119.0
N14 C131 H13A 110.1
N14 C131 H13B 110.1
N14 C131 C132 108.2(7)
H13A C131 H13B 108.4
C132 C131 H13A 110.1
C132 C131 H13B 110.1
C133 C132 C131 123.3(11)
C137 C132 C131 119.3(10)
C137 C132 C133 117.4(11)
C132 C133 H133 118.2
C132 C133 C134 123.5(12)
C134 C133 H133 118.2
C133 C134 H134 121.3
C135 C134 C133 117.4(10)
C135 C134 H134 121.3
C134 C135 C138 120.1(9)
C136 C135 C134 120.1(10)
C136 C135 C138 119.6(11)
C135 C136 H136 120.7
C135 C136 C137 118.6(11)
C137 C136 H136 120.7
C132 C137 C136 122.8(9)
C132 C137 H137 118.6
C136 C137 H137 118.6
N15 C138 C135 109.1(7)
N15 C138 H13C 109.9
N15 C138 H13D 109.9
C135 C138 H13C 109.9
C135 C138 H13D 109.9
H13C C138 H13D 108.3
N15 C139 H139 119.3
N15 C139 C140 121.5(10)
C140 C139 H139 119.3
C139 C140 C141 123.4(10)
C151 C140 C139 116.6(10)
C151 C140 C141 119.9(8)
C140 C141 H141 119.7
C142 C141 C140 120.6(10)
C142 C141 H141 119.7
C141 C142 H142 119.8
C141 C142 C143 120.4(10)
C143 C142 H142 119.8
C144 C143 C142 123.2(10)
C152 C143 C142 120.0(8)
C152 C143 C144 116.7(10)
N16 C144 C143 120.4(11)
N16 C144 H144 119.8
C143 C144 H144 119.8
N16 C145 H145 121.0
N16 C145 C146 118.1(11)
C146 C145 H145 121.0
C145 C146 C147 122.3(11)
C145 C146 C152 117.0(11)
C147 C146 C152 120.7(9)
C146 C147 H147 120.1
C148 C147 C146 119.9(12)
C148 C147 H147 120.1
C147 C148 H148 117.7
C147 C148 C149 124.5(12)
C149 C148 H148 117.7
C148 C149 C150 130.0(11)
C148 C149 C151 118.4(9)
C150 C149 C151 111.6(10)
N15 C150 C149 125.3(11)
N15 C150 H150 117.4
C149 C150 H150 117.4
C140 C151 C149 122.4(8)
C140 C151 C152 120.2(10)
C152 C151 C149 117.2(9)
C143 C152 C146 122.2(8)
C143 C152 C151 118.8(10)
C151 C152 C146 118.8(10)
N16 C153 H15A 109.9
N16 C153 H15B 109.9
H15A C153 H15B 108.3
C154 C153 N16 109.1(8)
C154 C153 H15A 109.9
C154 C153 H15B 109.9
C155 C154 C153 120.9(13)
C155 C154 C159 117.0(12)
C159 C154 C153 121.8(11)
C154 C155 H155 119.0
C154 C155 C156 122.1(14)
C156 C155 H155 119.0
C155 C156 H156 119.5
C157 C156 C155 121.0(13)
C157 C156 H156 119.5
C156 C157 C158 116.2(12)
C156 C157 C160 121.4(12)
C160 C157 C158 122.2(13)
C157 C158 H158 119.0
C159 C158 C157 122.1(13)
C159 C158 H158 119.0
C154 C159 H159 119.2
C158 C159 C154 121.5(11)
C158 C159 H159 119.2
N13 C160 H16A 109.8
N13 C160 H16B 109.8
C157 C160 N13 109.4(8)
C157 C160 H16A 109.8
C157 C160 H16B 109.8
H16A C160 H16B 108.2
C81 N9 C85 117.8(10)
C81 N9 C120 120.2(9)
C85 N9 C120 121.6(10)
C88 N10 C89 122.7(12)
C88 N10 C91 116.9(12)
C89 N10 C91 118.9(11)
C99 N11 C98 120.7(8)
C110 N11 C98 118.5(8)
C110 N11 C99 120.0(9)
C104 N12 C105 121.1(9)
C104 N12 C113 119.8(8)
C105 N12 C113 118.8(8)
N9 C81 H81 119.6
C82 C81 N9 120.8(9)
C82 C81 H81 119.6
C81 C82 H82 118.3
C81 C82 C83 123.4(9)
C83 C82 H82 118.3
C84 C83 C82 112.8(10)
C86 C83 C82 123.7(9)
C86 C83 C84 123.1(9)
C83 C84 H84 119.4
C85 C84 C83 121.2(9)
C85 C84 H84 119.4
N9 C85 H85 118.1
C84 C85 N9 123.8(11)
C84 C85 H85 118.1
C83 C86 C87 124.6(9)
C83 C86 C90 124.0(10)
C87 C86 C90 111.4(11)
C86 C87 H87 119.1
C88 C87 C86 121.8(10)
C88 C87 H87 119.1
N10 C88 C87 119.7(12)
N10 C88 H88 120.2
C87 C88 H88 120.2
N10 C89 H89 119.6
C90 C89 N10 120.8(11)
C90 C89 H89 119.6
C86 C90 H90 118.3
C89 C90 C86 123.4(12)
C89 C90 H90 118.3
N10 C91 H91A 108.8
N10 C91 H91B 108.8
N10 C91 C92 113.7(10)
H91A C91 H91B 107.7
C92 C91 H91A 108.8
C92 C91 H91B 108.8
C93 C92 C91 118.3(12)
C97 C92 C91 122.1(12)
C97 C92 C93 118.2(11)
C92 C93 H93 120.1
C94 C93 C92 119.7(12)
C94 C93 H93 120.1
C93 C94 H94 118.6
C93 C94 C95 122.8(11)
C95 C94 H94 118.6
C94 C95 C96 119.0(10)
C94 C95 C98 123.5(10)
C96 C95 C98 117.5(10)
C95 C96 H96 121.1
C95 C96 C97 117.8(10)
C97 C96 H96 121.1
C92 C97 C96 122.2(11)
C92 C97 H97 118.9
C96 C97 H97 118.9
N11 C98 H98A 109.9
N11 C98 H98B 109.9
C95 C98 N11 109.1(9)
C95 C98 H98A 109.9
C95 C98 H98B 109.9
H98A C98 H98B 108.3
N11 C99 H99 119.8
C100 C99 N11 120.4(8)
C100 C99 H99 119.8
C99 C100 C101 121.8(8)
C99 C100 C111 119.4(8)
C111 C100 C101 118.8(9)
C100 C101 H101 119.0
C102 C101 C100 122.0(8)
C102 C101 H101 119.0
C101 C102 H102 119.4
C101 C102 C103 121.3(8)
C103 C102 H102 119.4
C104 C103 C102 122.8(8)
C104 C103 C112 119.3(8)
C112 C103 C102 117.5(9)
N12 C104 C103 120.5(8)
N12 C104 H104 119.8
C103 C104 H104 119.8
N12 C105 H105 119.9
C106 C105 N12 120.1(8)
C106 C105 H105 119.9
C105 C106 C107 120.6(8)
C105 C106 C112 120.6(8)
C112 C106 C107 118.6(9)
C106 C107 H107 120.1
C108 C107 C106 119.8(8)
C108 C107 H107 120.1
C107 C108 H108 119.2
C107 C108 C109 121.5(8)
C109 C108 H108 119.2
C110 C109 C108 124.0(8)
C110 C109 C111 117.6(8)
C111 C109 C108 118.4(9)
N11 C110 C109 122.2(8)
N11 C110 H110 118.9
C109 C110 H110 118.9
C100 C111 C109 120.4(9)
C100 C111 C112 120.5(8)
C109 C111 C112 118.9(8)
C106 C112 C103 117.9(9)
C106 C112 C111 122.6(7)
C111 C112 C103 119.5(7)
N12 C113 H11C 109.8
N12 C113 H11D 109.8
N12 C113 C114 109.4(8)
H11C C113 H11D 108.3
C114 C113 H11C 109.8
C114 C113 H11D 109.8
C115 C114 C113 123.4(8)
C115 C114 C119 118.1(9)
C119 C114 C113 118.2(8)
C114 C115 H115 118.9
C116 C115 C114 122.3(9)
C116 C115 H115 118.9
C115 C116 H116 118.3
C115 C116 C117 123.3(11)
C117 C116 H116 118.3
C116 C117 C118 116.5(10)
C116 C117 C120 124.5(10)
C118 C117 C120 118.9(10)
C117 C118 H118 120.2
C119 C118 C117 119.6(9)
C119 C118 H118 120.2
C114 C119 H119 120.0
C118 C119 C114 119.9(9)
C118 C119 H119 120.0
N9 C120 C117 108.1(10)
N9 C120 H12A 110.1
N9 C120 H12B 110.1
C117 C120 H12A 110.1
C117 C120 H12B 110.1
H12A C120 H12B 108.4
C41 N5 C80 122.4(10)
C45 N5 C41 119.7(9)
C45 N5 C80 117.6(10)
C48 N6 C51 115.5(10)
C49 N6 C48 123.1(9)
C49 N6 C51 120.8(10)
C59 N7 C58 118.3(12)
C59 N7 C70 123.2(9)
C70 N7 C58 118.3(13)
C64 N8 C73 114.4(9)
C65 N8 C64 124.1(8)
C65 N8 C73 121.3(10)
N5 C41 H41 118.7
C42 C41 N5 122.5(10)
C42 C41 H41 118.7
C41 C42 H42 120.0
C41 C42 C43 120.0(10)
C43 C42 H42 120.0
C42 C43 C44 116.3(9)
C42 C43 C46 122.7(9)
C44 C43 C46 121.0(10)
C43 C44 H44 119.8
C45 C44 C43 120.4(11)
C45 C44 H44 119.8
N5 C45 C44 121.0(11)
N5 C45 H45 119.5
C44 C45 H45 119.5
C47 C46 C43 120.2(9)
C50 C46 C43 122.0(9)
C50 C46 C47 117.5(9)
C46 C47 H47 120.4
C48 C47 C46 119.2(10)
C48 C47 H47 120.4
N6 C48 C47 119.3(10)
N6 C48 H48 120.4
C47 C48 H48 120.4
N6 C49 H49 119.0
N6 C49 C50 121.9(11)
C50 C49 H49 119.0
C46 C50 H50 120.5
C49 C50 C46 119.0(10)
C49 C50 H50 120.5
N6 C51 H51A 110.1
N6 C51 H51B 110.1
N6 C51 C52 108.0(7)
H51A C51 H51B 108.4
C52 C51 H51A 110.1
C52 C51 H51B 110.1
C53 C52 C51 120.0(12)
C53 C52 C57 118.9(11)
C57 C52 C51 121.1(13)
C52 C53 H53 120.1
C52 C53 C54 119.7(13)
C54 C53 H53 120.1
C53 C54 H54 119.4
C55 C54 C53 121.2(16)
C55 C54 H54 119.4
C54 C55 C56 119.4(13)
C54 C55 C58 120.4(16)
C56 C55 C58 120.1(14)
C55 C56 H56 119.7
C55 C56 C57 120.7(14)
C57 C56 H56 119.7
C52 C57 C56 119.9(15)
C52 C57 H57 120.0
C56 C57 H57 120.0
N7 C58 C55 104.6(8)
N7 C58 H58A 110.8
N7 C58 H58B 110.8
C55 C58 H58A 110.8
C55 C58 H58B 110.8
H58A C58 H58B 108.9
N7 C59 H59 120.5
N7 C59 C60 119.0(13)
C60 C59 H59 120.5
C59 C60 C61 120.9(13)
C71 C60 C59 119.3(13)
C71 C60 C61 119.8(10)
C60 C61 H61 120.6
C62 C61 C60 118.8(13)
C62 C61 H61 120.6
C61 C62 H62 119.2
C61 C62 C63 121.7(13)
C63 C62 H62 119.2
C62 C63 C64 122.2(11)
C72 C63 C62 120.7(9)
C72 C63 C64 116.9(10)
N8 C64 C63 118.2(10)
N8 C64 H64 120.9
C63 C64 H64 120.9
N8 C65 H65 118.8
N8 C65 C66 122.5(10)
C66 C65 H65 118.8
C65 C66 C67 123.8(10)
C72 C66 C65 116.4(10)
C72 C66 C67 119.7(8)
C66 C67 H67 119.9
C68 C67 C66 120.2(11)
C68 C67 H67 119.9
C67 C68 H68 120.0
C67 C68 C69 120.0(11)
C69 C68 H68 120.0
C70 C69 C68 118.5(12)
C70 C69 C71 119.5(12)
C71 C69 C68 122.0(8)
N7 C70 H70 121.3
C69 C70 N7 117.4(12)
C69 C70 H70 121.3
C60 C71 C69 121.4(9)
C60 C71 C72 121.2(11)
C69 C71 C72 117.3(11)
C63 C72 C71 117.6(10)
C66 C72 C63 121.7(8)
C66 C72 C71 120.6(10)
N8 C73 H73A 110.4
N8 C73 H73B 110.4
H73A C73 H73B 108.6
C74 C73 N8 106.7(7)
C74 C73 H73A 110.4
C74 C73 H73B 110.4
C75 C74 C73 119.4(11)
C79 C74 C73 118.5(12)
C79 C74 C75 122.0(11)
C74 C75 H75 120.2
C74 C75 C76 119.6(12)
C76 C75 H75 120.2
C75 C76 H76 118.6
C77 C76 C75 122.7(14)
C77 C76 H76 118.6
C76 C77 C78 116.8(11)
C76 C77 C80 125.5(13)
C78 C77 C80 117.6(12)
C77 C78 H78 119.1
C77 C78 C79 121.8(11)
C79 C78 H78 119.1
C74 C79 C78 117.0(12)
C74 C79 H79 121.5
C78 C79 H79 121.5
N5 C80 H80A 110.2
N5 C80 H80B 110.2
C77 C80 N5 107.6(8)
C77 C80 H80A 110.2
C77 C80 H80B 110.2
H80A C80 H80B 108.5
F55 P10 F56 99.0(8)
F55 P10 F58 175.1(9)
F55 P10 F59 88.1(8)
F56 P10 F58 85.4(8)
F57 P10 F55 91.0(7)
F57 P10 F56 89.8(8)
F57 P10 F58 91.2(8)
F57 P10 F59 174.3(10)
F59 P10 F56 84.7(8)
F59 P10 F58 90.0(8)
F60 P10 F55 92.2(8)
F60 P10 F56 168.1(10)
F60 P10 F57 94.2(9)
F60 P10 F58 83.3(9)
F60 P10 F59 91.5(9)
F13 P3 F14 178.4(6)
F15 P3 F13 89.0(4)
F15 P3 F14 90.2(5)
F15 P3 F16 91.2(6)
F15 P3 F17 88.2(6)
F15 P3 F18 177.3(6)
F16 P3 F13 87.9(5)
F16 P3 F14 90.7(5)
F16 P3 F17 178.9(5)
F16 P3 F18 91.5(5)
F17 P3 F13 91.1(5)
F17 P3 F14 90.3(5)
F17 P3 F18 89.1(6)
F18 P3 F13 91.4(5)
F18 P3 F14 89.4(5)
F7 P2 F8 92.0(5)
F7 P2 F9 91.7(5)
F7 P2 F11 88.7(5)
F7 P2 F12 88.1(6)
F8 P2 F9 92.4(5)
F8 P2 F11 177.2(7)
F8 P2 F12 88.4(6)
F10 P2 F7 173.9(6)
F10 P2 F8 91.6(6)
F10 P2 F9 93.1(6)
F10 P2 F11 87.5(6)
F10 P2 F12 87.0(7)
F11 P2 F9 90.3(6)
F12 P2 F9 179.3(6)
F12 P2 F11 89.0(6)
F61 P11 F63 89.8(4)
F61 P11 F64 90.6(5)
F61 P11 F65 88.3(4)
F61 P11 F66 92.8(5)
F62 P11 F61 176.9(5)
F62 P11 F63 89.1(4)
F62 P11 F64 90.4(5)
F62 P11 F65 88.8(5)
F62 P11 F66 90.0(5)
F63 P11 F65 87.8(5)
F64 P11 F63 178.2(6)
F64 P11 F65 90.4(6)
F64 P11 F66 92.8(6)
F66 P11 F63 88.9(5)
F66 P11 F65 176.6(5)
F73 P13 F78 80.5(6)
F74 P13 F73 92.1(5)
F74 P13 F75 161.1(8)
F74 P13 F76 85.2(6)
F74 P13 F78 80.5(6)
F75 P13 F73 98.1(5)
F75 P13 F76 82.5(6)
F75 P13 F78 85.4(6)
F76 P13 F73 171.7(7)
F76 P13 F78 91.2(7)
F77 P13 F73 103.6(7)
F77 P13 F74 97.4(7)
F77 P13 F75 95.6(6)
F77 P13 F76 84.6(6)
F77 P13 F78 175.5(7)
F1 P1 F2 87.5(4)
F1 P1 F3 90.2(4)
F2 P1 F3 177.7(4)
F4 P1 F1 89.6(4)
F4 P1 F2 91.9(4)
F4 P1 F3 88.4(4)
F4 P1 F5 90.2(4)
F4 P1 F6 177.5(4)
F5 P1 F1 179.4(5)
F5 P1 F2 91.9(4)
F5 P1 F3 90.4(4)
F5 P1 F6 88.9(4)
F6 P1 F1 91.3(4)
F6 P1 F2 90.4(4)
F6 P1 F3 89.3(4)
F67 P12 F71 91.4(4)
F67 P12 F72 89.6(5)
F68 P12 F67 178.3(4)
F68 P12 F69 92.8(4)
F68 P12 F70 89.2(5)
F68 P12 F71 87.1(4)
F68 P12 F72 91.0(5)
F69 P12 F67 88.7(4)
F69 P12 F70 93.5(5)
F69 P12 F71 179.0(6)
F69 P12 F72 90.7(5)
F70 P12 F67 90.1(4)
F70 P12 F71 87.5(4)
F70 P12 F72 175.8(5)
F71 P12 F72 88.3(4)
F31 P6 F32 89.7(6)
F31 P6 F33 94.7(8)
F31 P6 F34 90.6(7)
F31 P6 F35 173.8(10)
F31 P6 F36 86.4(9)
F33 P6 F32 87.2(7)
F33 P6 F34 87.3(8)
F33 P6 F36 178.2(9)
F34 P6 F32 174.4(9)
F35 P6 F32 89.9(8)
F35 P6 F33 91.4(9)
F35 P6 F34 90.5(8)
F35 P6 F36 87.4(9)
F36 P6 F32 91.5(8)
F36 P6 F34 94.1(8)
F19 P4 F20 96.1(5)
F19 P4 F21 86.9(4)
F19 P4 F23 85.7(5)
F19 P4 F24 92.6(5)
F20 P4 F23 178.1(5)
F21 P4 F20 89.7(4)
F21 P4 F23 91.1(4)
F21 P4 F24 179.2(4)
F22 P4 F19 177.8(5)
F22 P4 F20 85.2(5)
F22 P4 F21 91.3(4)
F22 P4 F23 93.1(5)
F22 P4 F24 89.2(5)
F24 P4 F20 90.9(5)
F24 P4 F23 88.2(5)
F37 P7 F38 90.9(4)
F37 P7 F39 90.3(4)
F37 P7 F40 176.1(8)
F37 P7 F42 95.2(6)
F39 P7 F38 175.0(7)
F39 P7 F40 90.0(3)
F39 P7 F42 92.9(6)
F40 P7 F38 88.5(4)
F40 P7 F42 88.7(6)
F41 P7 F37 88.1(6)
F41 P7 F38 86.8(6)
F41 P7 F39 88.4(5)
F41 P7 F40 88.0(6)
F41 P7 F42 176.5(5)
F42 P7 F38 91.8(6)
F25 P5 F26 90.2(4)
F25 P5 F27 177.5(6)
F25 P5 F28 90.9(5)
F25 P5 F30 87.8(4)
F26 P5 F27 87.4(5)
F26 P5 F28 90.7(4)
F26 P5 F30 86.6(5)
F27 P5 F28 88.8(5)
F27 P5 F30 92.3(5)
F28 P5 F30 177.1(6)
F29 P5 F25 91.3(5)
F29 P5 F26 177.6(6)
F29 P5 F27 91.1(6)
F29 P5 F28 91.2(6)
F29 P5 F30 91.5(6)
F44 P8 F43 179.7(6)
F45 P8 F43 88.9(6)
F45 P8 F44 91.3(6)
F46 P8 F43 90.4(6)
F46 P8 F44 89.3(6)
F46 P8 F45 99.2(8)
F46 P8 F47 86.1(8)
F46 P8 F48 167.8(8)
F47 P8 F43 89.9(6)
F47 P8 F44 90.0(6)
F47 P8 F45 174.5(8)
F47 P8 F48 81.7(8)
F48 P8 F43 90.2(6)
F48 P8 F44 90.0(6)
F48 P8 F45 92.9(7)
F49 P9 F50 175.1(7)
F49 P9 F51 90.2(6)
F49 P9 F52 89.5(7)
F49 P9 F53 89.3(7)
F50 P9 F53 88.2(8)
F51 P9 F50 92.6(8)
F51 P9 F52 94.1(8)
F51 P9 F53 177.0(9)
F52 P9 F50 86.2(8)
F52 P9 F53 88.9(7)
F54 P9 F49 90.9(8)
F54 P9 F50 93.3(8)
F54 P9 F51 86.9(8)
F54 P9 F52 178.9(9)
F54 P9 F53 90.2(9)
F80 P14 F79 81.6(6)
F80 P14 F81 170.2(7)
F80 P14 F82 91.1(6)
F81 P14 F79 88.7(6)
F81 P14 F82 87.4(6)
F82 P14 F79 84.1(5)
F83 P14 F79 89.3(6)
F83 P14 F80 86.9(6)
F83 P14 F81 93.4(6)
F83 P14 F82 173.3(7)
F84 P14 F79 177.3(6)
F84 P14 F80 101.0(7)
F84 P14 F81 88.7(6)
F84 P14 F82 95.5(6)
F84 P14 F83 91.1(6)

loop_
_geom_bond_atom_site_label_1
_geom_bond_atom_site_label_2
_geom_bond_distance
N1 C1 1.335(12)
N1 C5 1.386(14)
N1 C40 1.517(15)
N2 C8 1.312(12)
N2 C9 1.327(14)
N2 C11 1.532(16)
N3 C18 1.532(13)
N3 C19 1.341(11)
N3 C30 1.351(11)
N4 C24 1.354(12)
N4 C25 1.354(11)
N4 C33 1.493(13)
C1 H1 0.9500
C1 C2 1.368(15)
C2 H2 0.9500
C2 C3 1.417(13)
C3 C4 1.397(14)
C3 C6 1.456(15)
C4 H4 0.9500
C4 C5 1.330(16)
C5 H5 0.9500
C6 C7 1.411(14)
C6 C10 1.421(14)
C7 H7 0.9500
C7 C8 1.352(15)
C8 H8 0.9500
C9 H9 0.9500
C9 C10 1.374(16)
C10 H10 0.9500
C11 H11A 0.9900
C11 H11B 0.9900
C11 C12 1.537(17)
C12 C13 1.400(15)
C12 C17 1.340(14)
C13 H13 0.9500
C13 C14 1.380(16)
C14 H14 0.9500
C14 C15 1.421(13)
C15 C16 1.381(14)
C15 C18 1.485(15)
C16 H16 0.9500
C16 C17 1.376(15)
C17 H17 0.9500
C18 H18A 0.9900
C18 H18B 0.9900
C19 H19 0.9500
C19 C20 1.382(13)
C20 C21 1.444(12)
C20 C31 1.428(12)
C21 H21 0.9500
C21 C22 1.407(14)
C22 H22 0.9500
C22 C23 1.399(12)
C23 C24 1.363(13)
C23 C32 1.428(11)
C24 H24 0.9500
C25 H25 0.9500
C25 C26 1.322(12)
C26 C27 1.481(11)
C26 C32 1.409(11)
C27 H27 0.9500
C27 C28 1.320(12)
C28 H28 0.9500
C28 C29 1.425(12)
C29 C30 1.349(13)
C29 C31 1.442(11)
C30 H30 0.9500
C31 C32 1.393(12)
C33 H33A 0.9900
C33 H33B 0.9900
C33 C34 1.546(15)
C34 C35 1.412(14)
C34 C39 1.401(14)
C35 H35 0.9500
C35 C36 1.369(15)
C36 H36 0.9500
C36 C37 1.405(15)
C37 C38 1.426(14)
C37 C40 1.490(16)
C38 H38 0.9500
C38 C39 1.303(15)
C39 H39 0.9500
C40 H40A 0.9900
C40 H40B 0.9900
N13 C121 1.320(15)
N13 C125 1.382(13)
N13 C160 1.506(13)
N14 C128 1.300(13)
N14 C129 1.359(14)
N14 C131 1.500(12)
N15 C138 1.489(11)
N15 C139 1.324(13)
N15 C150 1.332(15)
N16 C144 1.308(14)
N16 C145 1.366(15)
N16 C153 1.508(11)
C121 H121 0.9500
C121 C122 1.354(14)
C122 H122 0.9500
C122 C123 1.408(14)
C123 C124 1.408(14)
C123 C126 1.426(12)
C124 H124 0.9500
C124 C125 1.369(12)
C125 H125 0.9500
C126 C127 1.441(13)
C126 C130 1.378(14)
C127 H127 0.9500
C127 C128 1.356(12)
C128 H128 0.9500
C129 H129 0.9500
C129 C130 1.373(13)
C130 H130 0.9500
C131 H13A 0.9900
C131 H13B 0.9900
C131 C132 1.504(15)
C132 C133 1.353(14)
C132 C137 1.346(15)
C133 H133 0.9500
C133 C134 1.409(16)
C134 H134 0.9500
C134 C135 1.403(15)
C135 C136 1.370(13)
C135 C138 1.515(15)
C136 H136 0.9500
C136 C137 1.420(14)
C137 H137 0.9500
C138 H13C 0.9900
C138 H13D 0.9900
C139 H139 0.9500
C139 C140 1.414(12)
C140 C141 1.420(14)
C140 C151 1.384(14)
C141 H141 0.9500
C141 C142 1.333(12)
C142 H142 0.9500
C142 C143 1.436(15)
C143 C144 1.404(12)
C143 C152 1.387(14)
C144 H144 0.9500
C145 H145 0.9500
C145 C146 1.391(13)
C146 C147 1.432(16)
C146 C152 1.444(15)
C147 H147 0.9500
C147 C148 1.325(14)
C148 H148 0.9500
C148 C149 1.364(16)
C149 C150 1.375(14)
C149 C151 1.531(15)
C150 H150 0.9500
C151 C152 1.419(11)
C153 H15A 0.9900
C153 H15B 0.9900
C153 C154 1.505(17)
C154 C155 1.354(16)
C154 C159 1.380(17)
C155 H155 0.9500
C155 C156 1.428(18)
C156 H156 0.9500
C156 C157 1.325(17)
C157 C158 1.441(15)
C157 C160 1.426(16)
C158 H158 0.9500
C158 C159 1.344(15)
C159 H159 0.9500
C160 H16A 0.9900
C160 H16B 0.9900
N9 C81 1.336(13)
N9 C85 1.359(14)
N9 C120 1.449(15)
N10 C88 1.295(14)
N10 C89 1.358(16)
N10 C91 1.443(17)
N11 C98 1.479(13)
N11 C99 1.392(12)
N11 C110 1.325(12)
N12 C104 1.349(12)
N12 C105 1.398(12)
N12 C113 1.435(13)
C81 H81 0.9500
C81 C82 1.323(14)
C82 H82 0.9500
C82 C83 1.449(12)
C83 C84 1.389(14)
C83 C86 1.385(15)
C84 H84 0.9500
C84 C85 1.330(16)
C85 H85 0.9500
C86 C87 1.453(16)
C86 C90 1.461(14)
C87 H87 0.9500
C87 C88 1.415(17)
C88 H88 0.9500
C89 H89 0.9500
C89 C90 1.322(17)
C90 H90 0.9500
C91 H91A 0.9900
C91 H91B 0.9900
C91 C92 1.508(19)
C92 C93 1.438(17)
C92 C97 1.344(16)
C93 H93 0.9500
C93 C94 1.341(17)
C94 H94 0.9500
C94 C95 1.369(15)
C95 C96 1.413(14)
C95 C98 1.465(16)
C96 H96 0.9500
C96 C97 1.417(16)
C97 H97 0.9500
C98 H98A 0.9900
C98 H98B 0.9900
C99 H99 0.9500
C99 C100 1.354(14)
C100 C101 1.467(12)
C100 C111 1.381(12)
C101 H101 0.9500
C101 C102 1.271(13)
C102 H102 0.9500
C102 C103 1.477(13)
C103 C104 1.382(14)
C103 C112 1.437(12)
C104 H104 0.9500
C105 H105 0.9500
C105 C106 1.356(14)
C106 C107 1.461(12)
C106 C112 1.406(12)
C107 H107 0.9500
C107 C108 1.333(13)
C108 H108 0.9500
C108 C109 1.499(13)
C109 C110 1.377(14)
C109 C111 1.401(12)
C110 H110 0.9500
C111 C112 1.408(13)
C113 H11C 0.9900
C113 H11D 0.9900
C113 C114 1.538(15)
C114 C115 1.381(13)
C114 C119 1.414(13)
C115 H115 0.9500
C115 C116 1.325(15)
C116 H116 0.9500
C116 C117 1.365(15)
C117 C118 1.466(15)
C117 C120 1.498(17)
C118 H118 0.9500
C118 C119 1.382(14)
C119 H119 0.9500
C120 H12A 0.9900
C120 H12B 0.9900
N5 C41 1.360(13)
N5 C45 1.313(14)
N5 C80 1.484(12)
N6 C48 1.320(13)
N6 C49 1.315(14)
N6 C51 1.484(12)
N7 C58 1.504(13)
N7 C59 1.324(19)
N7 C70 1.377(17)
N8 C64 1.357(15)
N8 C65 1.270(14)
N8 C73 1.534(11)
C41 H41 0.9500
C41 C42 1.344(13)
C42 H42 0.9500
C42 C43 1.397(14)
C43 C44 1.415(14)
C43 C46 1.456(13)
C44 H44 0.9500
C44 C45 1.379(14)
C45 H45 0.9500
C46 C47 1.437(14)
C46 C50 1.399(14)
C47 H47 0.9500
C47 C48 1.412(13)
C48 H48 0.9500
C49 H49 0.9500
C49 C50 1.385(14)
C50 H50 0.9500
C51 H51A 0.9900
C51 H51B 0.9900
C51 C52 1.525(15)
C52 C53 1.362(19)
C52 C57 1.391(17)
C53 H53 0.9500
C53 C54 1.411(16)
C54 H54 0.9500
C54 C55 1.348(19)
C55 C56 1.36(2)
C55 C58 1.562(17)
C56 H56 0.9500
C56 C57 1.394(17)
C57 H57 0.9500
C58 H58A 0.9900
C58 H58B 0.9900
C59 H59 0.9500
C59 C60 1.394(14)
C60 C61 1.485(19)
C60 C71 1.327(16)
C61 H61 0.9500
C61 C62 1.339(16)
C62 H62 0.9500
C62 C63 1.401(16)
C63 C64 1.434(13)
C63 C72 1.399(16)
C64 H64 0.9500
C65 H65 0.9500
C65 C66 1.403(12)
C66 C67 1.449(15)
C66 C72 1.394(15)
C67 H67 0.9500
C67 C68 1.354(13)
C68 H68 0.9500
C68 C69 1.440(16)
C69 C70 1.366(12)
C69 C71 1.390(16)
C70 H70 0.9500
C71 C72 1.455(12)
C73 H73A 0.9900
C73 H73B 0.9900
C73 C74 1.499(15)
C74 C75 1.363(17)
C74 C79 1.356(16)
C75 H75 0.9500
C75 C76 1.392(16)
C76 H76 0.9500
C76 C77 1.369(17)
C77 C78 1.382(17)
C77 C80 1.477(15)
C78 H78 0.9500
C78 C79 1.460(15)
C79 H79 0.9500
C80 H80A 0.9900
C80 H80B 0.9900
P10 F55 1.563(11)
P10 F56 1.575(12)
P10 F57 1.542(11)
P10 F58 1.609(13)
P10 F59 1.573(12)
P10 F60 1.518(12)
P3 F13 1.592(8)
P3 F14 1.621(9)
P3 F15 1.573(9)
P3 F16 1.580(10)
P3 F17 1.587(11)
P3 F18 1.590(10)
P2 F7 1.505(9)
P2 F8 1.561(9)
P2 F9 1.617(10)
P2 F10 1.465(11)
P2 F11 1.580(10)
P2 F12 1.572(13)
P11 F61 1.546(7)
P11 F62 1.545(7)
P11 F63 1.581(8)
P11 F64 1.547(9)
P11 F65 1.611(9)
P11 F66 1.555(11)
P13 F73 1.604(10)
P13 F74 1.490(9)
P13 F75 1.545(8)
P13 F76 1.567(12)
P13 F77 1.460(12)
P13 F78 1.642(12)
P1 F1 1.599(8)
P1 F2 1.601(8)
P1 F3 1.618(8)
P1 F4 1.568(7)
P1 F5 1.575(8)
P1 F6 1.587(7)
P12 F67 1.578(8)
P12 F68 1.552(8)
P12 F69 1.560(7)
P12 F70 1.576(9)
P12 F71 1.593(7)
P12 F72 1.603(9)
P6 F31 1.500(12)
P6 F32 1.585(11)
P6 F33 1.550(14)
P6 F34 1.577(12)
P6 F35 1.507(15)
P6 F36 1.551(16)
P4 F19 1.574(9)
P4 F20 1.599(8)
P4 F21 1.577(6)
P4 F22 1.549(9)
P4 F23 1.611(8)
P4 F24 1.597(7)
P7 F37 1.567(7)
P7 F38 1.603(7)
P7 F39 1.593(6)
P7 F40 1.596(7)
P7 F41 1.555(13)
P7 F42 1.598(14)
P5 F25 1.556(8)
P5 F26 1.560(9)
P5 F27 1.566(9)
P5 F28 1.593(9)
P5 F29 1.516(11)
P5 F30 1.648(10)
P8 F43 1.607(10)
P8 F44 1.576(10)
P8 F45 1.560(10)
P8 F46 1.468(10)
P8 F47 1.504(12)
P8 F48 1.510(12)
P9 F49 1.508(12)
P9 F50 1.558(14)
P9 F51 1.540(13)
P9 F52 1.554(14)
P9 F53 1.595(14)
P9 F54 1.498(15)
P14 F79 1.635(12)
P14 F80 1.530(10)
P14 F81 1.539(10)
P14 F82 1.574(9)
P14 F83 1.526(10)
P14 F84 1.502(13)

loop_
_geom_torsion_atom_site_label_1
_geom_torsion_atom_site_label_2
_geom_torsion_atom_site_label_3
_geom_torsion_atom_site_label_4
_geom_torsion
N1 C1 C2 C3 3.3(13)
N2 C9 C10 C6 2.6(16)
N2 C11 C12 C13 90.1(11)
N2 C11 C12 C17 -83.7(12)
N3 C19 C20 C21 176.1(8)
N3 C19 C20 C31 3.1(12)
N4 C25 C26 C27 175.2(8)
N4 C25 C26 C32 -2.6(13)
N4 C33 C34 C35 99.3(10)
N4 C33 C34 C39 -81.5(11)
C1 N1 C5 C4 2.3(15)
C1 N1 C40 C37 81.8(11)
C1 C2 C3 C4 -2.9(12)
C1 C2 C3 C6 174.8(8)
C2 C3 C4 C5 2.3(13)
C2 C3 C6 C7 -5.4(13)
C2 C3 C6 C10 175.7(9)
C3 C4 C5 N1 -2.1(15)
C3 C6 C7 C8 -177.5(9)
C3 C6 C10 C9 176.2(9)
C4 C3 C6 C7 172.2(9)
C4 C3 C6 C10 -6.7(14)
C5 N1 C1 C2 -2.9(13)
C5 N1 C40 C37 -87.4(11)
C6 C3 C4 C5 -175.4(9)
C6 C7 C8 N2 0.0(15)
C7 C6 C10 C9 -2.8(15)
C8 N2 C9 C10 -1.0(15)
C8 N2 C11 C12 -82.5(11)
C9 N2 C8 C7 -0.3(16)
C9 N2 C11 C12 85.3(11)
C10 C6 C7 C8 1.5(14)
C11 N2 C8 C7 167.0(10)
C11 N2 C9 C10 -168.3(10)
C11 C12 C13 C14 -174.9(10)
C11 C12 C17 C16 174.5(10)
C12 C13 C14 C15 3.1(15)
C13 C12 C17 C16 1.0(16)
C13 C14 C15 C16 -4.6(15)
C13 C14 C15 C18 176.7(10)
C14 C15 C16 C17 4.6(16)
C14 C15 C18 N3 -89.3(11)
C15 C16 C17 C12 -2.8(16)
C16 C15 C18 N3 92.1(11)
C17 C12 C13 C14 -1.3(16)
C18 N3 C19 C20 -172.7(8)
C18 N3 C30 C29 169.5(8)
C18 C15 C16 C17 -176.8(10)
C19 N3 C18 C15 86.3(10)
C19 N3 C30 C29 -6.7(14)
C19 C20 C21 C22 -171.5(8)
C19 C20 C31 C29 -6.3(11)
C19 C20 C31 C32 172.6(7)
C20 C21 C22 C23 1.3(12)
C20 C31 C32 C23 -2.8(11)
C20 C31 C32 C26 -178.7(7)
C21 C20 C31 C29 -179.5(7)
C21 C20 C31 C32 -0.6(11)
C21 C22 C23 C24 176.0(8)
C21 C22 C23 C32 -4.8(11)
C22 C23 C24 N4 -177.4(8)
C22 C23 C32 C26 -178.5(7)
C22 C23 C32 C31 5.6(11)
C24 N4 C25 C26 6.8(13)
C24 N4 C33 C34 -93.5(9)
C24 C23 C32 C26 0.8(11)
C24 C23 C32 C31 -175.2(7)
C25 N4 C24 C23 -7.0(12)
C25 N4 C33 C34 82.4(10)
C25 C26 C27 C28 -174.8(8)
C25 C26 C32 C23 -1.1(11)
C25 C26 C32 C31 174.8(8)
C26 C27 C28 C29 0.3(12)
C27 C26 C32 C23 -179.1(7)
C27 C26 C32 C31 -3.2(10)
C27 C28 C29 C30 175.2(8)
C27 C28 C29 C31 -3.4(11)
C28 C29 C30 N3 -175.6(8)
C28 C29 C31 C20 -177.9(7)
C28 C29 C31 C32 3.1(11)
C29 C31 C32 C23 176.1(7)
C29 C31 C32 C26 0.2(11)
C30 N3 C18 C15 -90.0(10)
C30 N3 C19 C20 3.4(13)
C30 C29 C31 C20 3.4(11)
C30 C29 C31 C32 -175.6(7)
C31 C20 C21 C22 1.4(12)
C31 C29 C30 N3 3.0(13)
C32 C23 C24 N4 3.3(12)
C32 C26 C27 C28 3.1(11)
C33 N4 C24 C23 169.0(8)
C33 N4 C25 C26 -169.2(8)
C33 C34 C35 C36 -176.5(9)
C33 C34 C39 C38 175.9(10)
C34 C35 C36 C37 -1.9(16)
C35 C34 C39 C38 -4.8(16)
C35 C36 C37 C38 -0.1(15)
C35 C36 C37 C40 172.3(10)
C36 C37 C38 C39 -0.4(16)
C36 C37 C40 N1 -89.9(11)
C37 C38 C39 C34 3.0(17)
C38 C37 C40 N1 82.0(12)
C39 C34 C35 C36 4.2(15)
C40 N1 C1 C2 -172.1(9)
C40 N1 C5 C4 171.4(9)
C40 C37 C38 C39 -172.6(11)
N13 C121 C122 C123 -0.9(15)
N14 C129 C130 C126 -0.2(14)
N14 C131 C132 C133 100.6(10)
N14 C131 C132 C137 -77.8(11)
N15 C139 C140 C141 177.0(8)
N15 C139 C140 C151 1.0(12)
N16 C145 C146 C147 176.7(9)
N16 C145 C146 C152 -1.4(13)
N16 C153 C154 C155 -98.3(11)
N16 C153 C154 C159 75.7(12)
C121 N13 C125 C124 -1.0(14)
C121 N13 C160 C157 88.4(14)
C121 C122 C123 C124 -2.5(12)
C121 C122 C123 C126 176.6(9)
C122 C123 C124 C125 4.3(12)
C122 C123 C126 C127 -179.0(8)
C122 C123 C126 C130 -4.2(13)
C123 C124 C125 N13 -2.7(14)
C123 C126 C127 C128 173.6(8)
C123 C126 C130 C129 -172.5(8)
C124 C123 C126 C127 0.0(12)
C124 C123 C126 C130 174.8(8)
C125 N13 C121 C122 2.7(15)
C125 N13 C160 C157 -83.0(12)
C126 C123 C124 C125 -174.8(8)
C126 C127 C128 N14 -2.1(14)
C127 C126 C130 C129 2.6(13)
C128 N14 C129 C130 -3.6(14)
C128 N14 C131 C132 88.0(11)
C129 N14 C128 C127 4.8(14)
C129 N14 C131 C132 -83.9(12)
C130 C126 C127 C128 -1.5(12)
C131 N14 C128 C127 -167.1(9)
C131 N14 C129 C130 168.3(9)
C131 C132 C133 C134 -173.2(8)
C131 C132 C137 C136 173.9(7)
C132 C133 C134 C135 -2.7(13)
C133 C132 C137 C136 -4.5(12)
C133 C134 C135 C136 -0.4(11)
C133 C134 C135 C138 174.7(7)
C134 C135 C136 C137 0.9(11)
C134 C135 C138 N15 -99.1(10)
C135 C136 C137 C132 1.7(12)
C136 C135 C138 N15 76.0(12)
C137 C132 C133 C134 5.1(13)
C138 N15 C139 C140 -171.8(8)
C138 N15 C150 C149 172.5(9)
C138 C135 C136 C137 -174.2(7)
C139 N15 C138 C135 82.1(11)
C139 N15 C150 C149 2.0(16)
C139 C140 C141 C142 -175.3(8)
C139 C140 C151 C149 -1.2(12)
C139 C140 C151 C152 175.6(7)
C140 C141 C142 C143 0.7(12)
C140 C151 C152 C143 -0.8(12)
C140 C151 C152 C146 -175.4(8)
C141 C140 C151 C149 -177.4(7)
C141 C140 C151 C152 -0.6(12)
C141 C142 C143 C144 173.9(8)
C141 C142 C143 C152 -2.2(12)
C142 C143 C144 N16 -175.7(8)
C142 C143 C152 C146 176.6(8)
C142 C143 C152 C151 2.2(12)
C144 N16 C145 C146 2.2(15)
C144 N16 C153 C154 -78.2(12)
C144 C143 C152 C146 0.3(12)
C144 C143 C152 C151 -174.1(8)
C145 N16 C144 C143 -1.8(15)
C145 N16 C153 C154 93.5(12)
C145 C146 C147 C148 -178.2(10)
C145 C146 C152 C143 0.2(13)
C145 C146 C152 C151 174.6(8)
C146 C147 C148 C149 6.3(17)
C147 C146 C152 C143 -177.9(9)
C147 C146 C152 C151 -3.5(13)
C147 C148 C149 C150 170.9(11)
C147 C148 C149 C151 -8.2(15)
C148 C149 C150 N15 178.9(10)
C148 C149 C151 C140 -179.2(9)
C148 C149 C151 C152 3.9(12)
C149 C151 C152 C143 176.1(7)
C149 C151 C152 C146 1.6(12)
C150 N15 C138 C135 -88.8(12)
C150 N15 C139 C140 -1.3(13)
C150 C149 C151 C140 1.6(12)
C150 C149 C151 C152 -175.3(8)
C151 C140 C141 C142 0.7(12)
C151 C149 C150 N15 -1.9(14)
C152 C143 C144 N16 0.4(13)
C152 C146 C147 C148 -0.1(15)
C153 N16 C144 C143 169.0(8)
C153 N16 C145 C146 -168.8(9)
C153 C154 C155 C156 170.9(8)
C153 C154 C159 C158 -171.9(8)
C154 C155 C156 C157 2.6(14)
C155 C154 C159 C158 2.3(12)
C155 C156 C157 C158 -0.7(13)
C155 C156 C157 C160 -176.4(8)
C156 C157 C158 C159 -0.2(12)
C156 C157 C160 N13 96.0(12)
C157 C158 C159 C154 -0.6(12)
C158 C157 C160 N13 -79.4(11)
C159 C154 C155 C156 -3.3(13)
C160 N13 C121 C122 -168.5(9)
C160 N13 C125 C124 170.7(9)
C160 C157 C158 C159 175.4(8)
N9 C81 C82 C83 4.0(13)
N10 C89 C90 C86 -3.2(17)
N10 C91 C92 C93 -84.9(16)
N10 C91 C92 C97 81.2(16)
N11 C99 C100 C101 178.9(8)
N11 C99 C100 C111 -0.6(13)
N12 C105 C106 C107 -174.6(8)
N12 C105 C106 C112 -0.3(13)
N12 C113 C114 C115 -95.1(10)
N12 C113 C114 C119 79.8(10)
C81 N9 C85 C84 4.5(15)
C81 N9 C120 C117 -81.2(12)
C81 C82 C83 C84 -2.8(12)
C81 C82 C83 C86 -175.3(8)
C82 C83 C84 C85 2.5(13)
C82 C83 C86 C87 -1.2(13)
C82 C83 C86 C90 177.7(8)
C83 C84 C85 N9 -3.6(16)
C83 C86 C87 C88 176.5(9)
C83 C86 C90 C89 -175.8(10)
C84 C83 C86 C87 -173.0(8)
C84 C83 C86 C90 5.9(13)
C85 N9 C81 C82 -4.6(13)
C85 N9 C120 C117 91.2(12)
C86 C83 C84 C85 175.1(9)
C86 C87 C88 N10 2.0(15)
C87 C86 C90 C89 3.2(14)
C88 N10 C89 C90 2.3(17)
C88 N10 C91 C92 79.1(14)
C89 N10 C88 C87 -1.7(16)
C89 N10 C91 C92 -87.7(14)
C90 C86 C87 C88 -2.5(13)
C91 N10 C88 C87 -167.9(10)
C91 N10 C89 C90 168.2(10)
C91 C92 C93 C94 169.2(12)
C91 C92 C97 C96 -169.6(12)
C92 C93 C94 C95 -3.1(19)
C93 C92 C97 C96 -4(2)
C93 C94 C95 C96 4.3(17)
C93 C94 C95 C98 -174.9(11)
C94 C95 C96 C97 -5.0(17)
C94 C95 C98 N11 91.1(12)
C95 C96 C97 C92 4.8(19)
C96 C95 C98 N11 -88.1(11)
C97 C92 C93 C94 2.6(19)
C98 N11 C99 C100 169.0(9)
C98 N11 C110 C109 -169.5(9)
C98 C95 C96 C97 174.3(11)
C99 N11 C98 C95 -87.0(10)
C99 N11 C110 C109 0.0(13)
C99 C100 C101 C102 172.0(10)
C99 C100 C111 C109 1.7(13)
C99 C100 C111 C112 -173.6(8)
C100 C101 C102 C103 6.3(15)
C100 C111 C112 C103 -3.7(12)
C100 C111 C112 C106 178.2(8)
C101 C100 C111 C109 -177.8(8)
C101 C100 C111 C112 6.9(12)
C101 C102 C103 C104 -175.6(9)
C101 C102 C103 C112 -2.8(14)
C102 C103 C104 N12 176.2(8)
C102 C103 C112 C106 179.6(8)
C102 C103 C112 C111 1.4(12)
C104 N12 C105 C106 -3.8(13)
C104 N12 C113 C114 91.3(9)
C104 C103 C112 C106 -7.4(12)
C104 C103 C112 C111 174.4(8)
C105 N12 C104 C103 2.1(13)
C105 N12 C113 C114 -84.0(10)
C105 C106 C107 C108 176.5(8)
C105 C106 C112 C103 5.8(12)
C105 C106 C112 C111 -176.1(8)
C106 C107 C108 C109 -3.7(13)
C107 C106 C112 C103 -179.8(8)
C107 C106 C112 C111 -1.7(12)
C107 C108 C109 C110 -172.7(9)
C107 C108 C109 C111 4.8(13)
C108 C109 C110 N11 178.5(8)
C108 C109 C111 C100 -179.6(8)
C108 C109 C111 C112 -4.2(12)
C109 C111 C112 C103 -179.1(8)
C109 C111 C112 C106 2.9(13)
C110 N11 C98 C95 82.4(11)
C110 N11 C99 C100 -0.3(13)
C110 C109 C111 C100 -1.9(13)
C110 C109 C111 C112 173.4(8)
C111 C100 C101 C102 -8.4(13)
C111 C109 C110 N11 1.0(14)
C112 C103 C104 N12 3.6(13)
C112 C106 C107 C108 2.1(12)
C113 N12 C104 C103 -173.2(9)
C113 N12 C105 C106 171.5(9)
C113 C114 C115 C116 171.4(10)
C113 C114 C119 C118 -171.7(9)
C114 C115 C116 C117 -0.3(17)
C115 C114 C119 C118 3.4(14)
C115 C116 C117 C118 3.9(17)
C115 C116 C117 C120 -173.5(11)
C116 C117 C118 C119 -3.8(15)
C116 C117 C120 N9 94.1(13)
C117 C118 C119 C114 0.2(14)
C118 C117 C120 N9 -83.2(12)
C119 C114 C115 C116 -3.5(15)
C120 N9 C81 C82 168.1(9)
C120 N9 C85 C84 -168.1(10)
C120 C117 C118 C119 173.8(10)
N5 C41 C42 C43 1.0(13)
N6 C49 C50 C46 -1.5(14)
N6 C51 C52 C53 -100.0(11)
N6 C51 C52 C57 78.6(13)
N7 C59 C60 C61 -178.5(10)
N7 C59 C60 C71 3.7(16)
N8 C65 C66 C67 -175.4(9)
N8 C65 C66 C72 1.1(15)
N8 C73 C74 C75 94.9(11)
N8 C73 C74 C79 -81.3(11)
C41 N5 C45 C44 -3.6(15)
C41 N5 C80 C77 80.7(13)
C41 C42 C43 C44 -3.5(12)
C41 C42 C43 C46 176.5(8)
C42 C43 C44 C45 2.5(13)
C42 C43 C46 C47 1.9(13)
C42 C43 C46 C50 -171.2(8)
C43 C44 C45 N5 1.0(15)
C43 C46 C47 C48 -174.6(9)
C43 C46 C50 C49 173.5(8)
C44 C43 C46 C47 -178.1(8)
C44 C43 C46 C50 8.7(13)
C45 N5 C41 C42 2.7(14)
C45 N5 C80 C77 -92.7(12)
C46 C43 C44 C45 -177.4(9)
C46 C47 C48 N6 3.4(14)
C47 C46 C50 C49 0.2(13)
C48 N6 C49 C50 3.9(14)
C48 N6 C51 C52 -84.2(12)
C49 N6 C48 C47 -4.8(14)
C49 N6 C51 C52 87.4(12)
C50 C46 C47 C48 -1.2(13)
C51 N6 C48 C47 166.7(9)
C51 N6 C49 C50 -167.1(8)
C51 C52 C53 C54 174.2(9)
C51 C52 C57 C56 -173.0(8)
C52 C53 C54 C55 1.2(15)
C53 C52 C57 C56 5.7(14)
C53 C54 C55 C56 0.9(15)
C53 C54 C55 C58 -175.8(9)
C54 C55 C56 C57 0.3(14)
C54 C55 C58 N7 97.0(13)
C55 C56 C57 C52 -3.6(14)
C56 C55 C58 N7 -79.6(15)
C57 C52 C53 C54 -4.5(15)
C58 N7 C59 C60 171.3(9)
C58 N7 C70 C69 -173.5(8)
C58 C55 C56 C57 177.0(8)
C59 N7 C58 C55 -86.0(15)
C59 N7 C70 C69 2.3(15)
C59 C60 C61 C62 175.6(11)
C59 C60 C71 C69 -0.9(16)
C59 C60 C71 C72 -178.0(9)
C60 C61 C62 C63 5.1(18)
C60 C71 C72 C63 -0.4(15)
C60 C71 C72 C66 178.5(10)
C61 C60 C71 C69 -178.7(10)
C61 C60 C71 C72 4.1(16)
C61 C62 C63 C64 -177.2(11)
C61 C62 C63 C72 -1.3(17)
C62 C63 C64 N8 176.4(10)
C62 C63 C72 C66 179.9(10)
C62 C63 C72 C71 -1.2(15)
C64 N8 C65 C66 -4.9(16)
C64 N8 C73 C74 86.9(12)
C64 C63 C72 C66 -4.0(15)
C64 C63 C72 C71 174.9(9)
C65 N8 C64 C63 4.1(15)
C65 N8 C73 C74 -88.3(12)
C65 C66 C67 C68 175.5(9)
C65 C66 C72 C63 3.3(14)
C65 C66 C72 C71 -175.5(9)
C66 C67 C68 C69 -1.7(14)
C67 C66 C72 C63 180.0(9)
C67 C66 C72 C71 1.2(14)
C67 C68 C69 C70 -175.6(9)
C67 C68 C69 C71 4.2(14)
C68 C69 C70 N7 -179.5(8)
C68 C69 C71 C60 178.8(9)
C68 C69 C71 C72 -3.9(14)
C69 C71 C72 C63 -177.7(9)
C69 C71 C72 C66 1.2(14)
C70 N7 C58 C55 90.0(13)
C70 N7 C59 C60 -4.5(16)
C70 C69 C71 C60 -1.3(15)
C70 C69 C71 C72 176.0(9)
C71 C60 C61 C62 -6.6(17)
C71 C69 C70 N7 0.7(14)
C72 C63 C64 N8 0.4(14)
C72 C66 C67 C68 -0.9(14)
C73 N8 C64 C63 -171.0(8)
C73 N8 C65 C66 169.8(9)
C73 C74 C75 C76 -172.8(8)
C73 C74 C79 C78 174.1(7)
C74 C75 C76 C77 -2.4(14)
C75 C74 C79 C78 -1.9(12)
C75 C76 C77 C78 0.3(13)
C75 C76 C77 C80 176.5(8)
C76 C77 C78 C79 1.0(12)
C76 C77 C80 N5 -95.6(12)
C77 C78 C79 C74 -0.3(11)
C78 C77 C80 N5 80.5(11)
C79 C74 C75 C76 3.2(13)
C80 N5 C41 C42 -170.6(9)
C80 N5 C45 C44 170.0(9)
C80 C77 C78 C79 -175.5(7)

loop_
_smtbx_masks_void_nr
_smtbx_masks_void_average_x
_smtbx_masks_void_average_y
_smtbx_masks_void_average_z
_smtbx_masks_void_volume
_smtbx_masks_void_count_electrons
1 0.229 -0.390 0.000 1627.1 200.4
2 -0.290 0.142 0.500 1928.7 229.1
